data_7704740
loop_
_publ_author_name
'Yang, Huan'
'Gao, Guoshu'
'Chen, Wanmin'
'Wang, Li'
'Liu, Weisheng'

_publ_section_title
;
 Self-assembly of tetranuclear 3d-4f helicates as highly efficient
 catalysts for CO<sub>2</sub> cycloaddition reactions under mild
 conditions.
;
_journal_issue 29
_journal_name_full 'Dalton transactions (Cambridge, England : 2003)'
_journal_page_first 10270
_journal_page_last 10277
_journal_paper_doi 10.1039/d0dt01743d
_journal_volume 49
_journal_year 2020
_chemical_formula_moiety 'C96 H120 Dy N9 O15 Zn3, 3(C2 H3 N)'
_chemical_formula_sum 'C101 H130 Dy N11 O17 Zn3'
_chemical_formula_weight 2128.76
_space_group_crystal_system triclinic
_space_group_IT_number 2
_space_group_name_Hall '-P 1'
_space_group_name_H-M_alt 'P -1'
_atom_sites_solution_hydrogens geom
_atom_sites_solution_primary direct
_audit_creation_date 2019-07-26
_audit_creation_method
;
Olex2 1.2
(compiled 2018.05.29 svn.r3508 for OlexSys, GUI svn.r5506)
;
_audit_update_record
;
2019-07-26 deposited with the CCDC.	2020-06-30 downloaded from the CCDC.
;
_cell_angle_alpha 70.729(2)
_cell_angle_beta 87.962(3)
_cell_angle_gamma 85.124(2)
_cell_formula_units_Z 2
_cell_length_a 15.2010(6)
_cell_length_b 19.7221(4)
_cell_length_c 19.7307(5)
_cell_measurement_reflns_used 6276
_cell_measurement_temperature 292(2)
_cell_measurement_theta_max 3.6320
_cell_measurement_theta_min 23.7270
_cell_volume 5563.4(3)
_computing_molecular_graphics 'Olex2 (Dolomanov et al., 2009)'
_computing_publication_material 'Olex2 (Dolomanov et al., 2009)'
_computing_structure_refinement 'XL (Sheldrick, 2008)'
_computing_structure_solution 'XS (Sheldrick, 2008)'
_diffrn_ambient_temperature 291.73(10)
_diffrn_detector 'Bruker APEX2 area detector'
_diffrn_detector_area_resol_mean 7.9
_diffrn_detector_type 'CCD area detector'
_diffrn_measured_fraction_theta_full 0.993
_diffrn_measured_fraction_theta_max 0.993
_diffrn_measurement_device 'three-circle diffractometer'
_diffrn_measurement_device_type 'Bruker SMART APEX2 area detector'
_diffrn_measurement_method '\w and \f scans'
_diffrn_radiation_monochromator 'mirror optics'
_diffrn_radiation_probe x-ray
_diffrn_radiation_type MoK\a
_diffrn_radiation_wavelength 0.71073
_diffrn_reflns_av_R_equivalents 0.0603
_diffrn_reflns_av_unetI/netI 0.1186
_diffrn_reflns_Laue_measured_fraction_full 0.993
_diffrn_reflns_Laue_measured_fraction_max 0.993
_diffrn_reflns_limit_h_max 18
_diffrn_reflns_limit_h_min -17
_diffrn_reflns_limit_k_max 23
_diffrn_reflns_limit_k_min -23
_diffrn_reflns_limit_l_max 23
_diffrn_reflns_limit_l_min -23
_diffrn_reflns_number 35643
_diffrn_reflns_point_group_measured_fraction_full 0.993
_diffrn_reflns_point_group_measured_fraction_max 0.993
_diffrn_reflns_theta_full 25.010
_diffrn_reflns_theta_max 25.010
_diffrn_reflns_theta_min 3.273
_diffrn_source 'microfocus sealed X-ray tube'
_diffrn_source_type 'Incoatec I\ms'
_exptl_absorpt_coefficient_mu 1.366
_exptl_absorpt_correction_T_max 1.00000
_exptl_absorpt_correction_T_min 0.91338
_exptl_absorpt_correction_type multi-scan
_exptl_absorpt_process_details
;
_cell_measurement_temperature   291.73(10) 
_cell_measurement_reflns_used   6276
_cell_measurement_theta_min     3.6320
_cell_measurement_theta_max     23.7270
;
_exptl_crystal_colour 'clear yellowish colourless'
_exptl_crystal_colour_lustre clear
_exptl_crystal_colour_modifier yellowish
_exptl_crystal_colour_primary colourless
_exptl_crystal_density_diffrn 1.271
_exptl_crystal_description block
_exptl_crystal_F_000 2210
_exptl_crystal_size_max 0.2
_exptl_crystal_size_mid 0.1
_exptl_crystal_size_min 0.1
_refine_diff_density_max 1.407
_refine_diff_density_min -0.989
_refine_diff_density_rms 0.118
_refine_ls_extinction_method none
_refine_ls_goodness_of_fit_ref 1.050
_refine_ls_hydrogen_treatment constr
_refine_ls_matrix_type full
_refine_ls_number_parameters 1222
_refine_ls_number_reflns 19490
_refine_ls_number_restraints 162
_refine_ls_restrained_S_all 1.055
_refine_ls_R_factor_all 0.1031
_refine_ls_R_factor_gt 0.0657
_refine_ls_shift/su_max 0.001
_refine_ls_shift/su_mean 0.000
_refine_ls_structure_factor_coef Fsqd
_refine_ls_weighting_details 'w=1/[\s^2^(Fo^2^)+(0.0470P)^2^+9.2182P] where P=(Fo^2^+2Fc^2^)/3'
_refine_ls_weighting_scheme calc
_refine_ls_wR_factor_gt 0.1377
_refine_ls_wR_factor_ref 0.1633
_reflns_Friedel_coverage 0.000
_reflns_number_gt 13310
_reflns_number_total 19490
_reflns_threshold_expression 'I > 2\s(I)'
_cod_data_source_file d0dt01743d2.cif
_cod_data_source_block a
_cod_depositor_comments 'Adding full bibliography for 7704739--7704741.cif.'
_cod_database_code 7704740
_shelx_shelxl_version_number 2018/3
_shelx_space_group_comment
;
The symmetry employed for this shelxl refinement is uniquely defined
by the following loop, which should always be used as a source of
symmetry information in preference to the above space-group names.
They are only intended as comments.
;
_shelx_estimated_absorpt_t_max 0.876
_shelx_estimated_absorpt_t_min 0.772
_olex2_refinement_description
;
1. Fixed Uiso
 At 1.2 times of:
  All C(H) groups, All C(H,H) groups, All N(H) groups
 At 1.5 times of:
  All C(H,H,H) groups
2. Restrained distances
 N7-C101
 1.1 with sigma of 0.01
 C101-C102
 1.53 with sigma of 0.01
 H10B-H32A
 2.8 with sigma of 0.02
 C2AA-C1AA \\sim C1AA-C96A
 with sigma of 0.02
 C1AA-C96A \\sim C96A-C2AA
 with sigma of 0.02
 C96A-C2AA \\sim C2AA-C1AA
 with sigma of 0.02
 C95A-C94A \\sim C94A-C0AA
 with sigma of 0.02
 C0AA-C95A \\sim C95A-C94A
 with sigma of 0.02
3. Rigid bond restraints
 O44, N193
 with sigma for 1-2 distances of 0.01 and sigma for 1-3 distances of 0.02
4. Uiso/Uaniso restraints and constraints
C102 \\sim C101 \\sim N7: within 2A with sigma of 0.01 and sigma for terminal
atoms of 0.02
O44 \\sim N193: within 2A with sigma of 0.01 and sigma for terminal atoms of
0.02
Uanis(C8A) \\sim Ueq, Uanis(N1A) \\sim Ueq, Uanis(C9A) \\sim Ueq, Uanis(N1)
\\sim Ueq, Uanis(C8) \\sim Ueq, Uanis(C9) \\sim Ueq: with sigma of 0.005 and
sigma for terminal atoms of 0.005
Uanis(C93) \\sim Ueq, Uanis(C1AA) \\sim Ueq, Uanis(C86) \\sim Ueq, Uanis(C95A)
\\sim Ueq, Uanis(C0AA) \\sim Ueq, Uanis(C85) \\sim Ueq, Uanis(C84) \\sim Ueq,
Uanis(C93A) \\sim Ueq, Uanis(C94A) \\sim Ueq, Uanis(C86A) \\sim Ueq,
Uanis(C85A) \\sim Ueq, Uanis(C84A) \\sim Ueq, Uanis(C2AA) \\sim Ueq,
Uanis(C96A) \\sim Ueq: with sigma of 0.005 and sigma for terminal atoms of 0.005
Uanis(O33) \\sim Ueq: with sigma of 0.01 and sigma for terminal atoms of 0.02
Uanis(C46) \\sim Ueq: with sigma of 0.01 and sigma for terminal atoms of 0.02
Uanis(C48) \\sim Ueq: with sigma of 0.01 and sigma for terminal atoms of 0.02
Uanis(O44) \\sim Ueq, Uanis(O33) \\sim Ueq: with sigma of 0.01 and sigma for
terminal atoms of 0.02
: with sigma of 0.01 and sigma for terminal atoms of 0.02
Uanis(N1A) = Uanis(N1)
Uanis(C9A) = Uanis(C9)
Uanis(C8A) = Uanis(C8)
Uanis(C93) = Uanis(C86A)
Uanis(C1AA) = Uanis(C85A)
Uanis(C86) = Uanis(C84A)
Uanis(C0AA) = Uanis(C93A) = Uanis(C96A)
Uanis(C2AA) = Uanis(C95A)
5. Others
 Sof(C8A)=Sof(H8AA)=Sof(H8AB)=Sof(N1A)=Sof(H1A)=Sof(C9A)=Sof(H9AA)=Sof(H9AB)=1-
 FVAR(1)
 Sof(N1)=Sof(H1)=Sof(C8)=Sof(H8A)=Sof(H8B)=Sof(C9)=Sof(H9A)=Sof(H9B)=FVAR(1)
 Sof(C93A)=Sof(C94A)=Sof(H94A)=Sof(H94B)=Sof(H94C)=Sof(C86A)=Sof(H86A)=
 Sof(C85A)=Sof(C84A)=Sof(H84A)=1-FVAR(2)
 Sof(C93)=Sof(C1AA)=Sof(H1AB)=Sof(H1AC)=Sof(H1AD)=Sof(C86)=Sof(H86)=Sof(C85)=
 Sof(C84)=Sof(H84)=FVAR(2)
 Sof(C95A)=Sof(H95A)=Sof(H95B)=Sof(H95C)=Sof(C0AA)=Sof(H0AA)=Sof(H0AB)=
 Sof(H0AC)=1-FVAR(3)
 Sof(C2AA)=Sof(H2AA)=Sof(H2AB)=Sof(H2AC)=Sof(C96A)=Sof(H96A)=Sof(H96B)=
 Sof(H96C)=FVAR(3)
6.a Secondary CH2 refined with riding coordinates:
 C56(H56A,H56B), C57(H57A,H57B), C81(H81A,H81B), C33(H33A,H33B), C8A(H8AA,
 H8AB), C80(H80A,H80B), C32(H32A,H32B), C9A(H9AA,H9AB), C8(H8A,H8B), C9(H9A,H9B)
6.b Aromatic/amide H refined with riding coordinates:
 C74(H74), N3(H3), C28(H28), N5(H5), C29(H29), C36(H36), C12(H12), C51(H51),
 C77(H77), C27(H27), C82(H82), N1AA(H1AA), C75(H75), C2(H2), C5(H5A), C76(H76),
 C14(H14), C52(H52), C53(H53), C4(H4), C3(H3A), C34(H34), C38(H38), C50(H50),
 C26(H26), C60(H60), C62(H62), N1A(H1A), C10(H10), C58(H58), C86(H86), N1(H1),
 C84(H84), C86A(H86A), C84A(H84A)
6.c Idealised Me refined as rotating group:
 C71(H71A,H71B,H71C), C20(H20A,H20B,H20C), C22(H22A,H22B,H22C), C42(H42A,H42B,
 H42C), C67(H67A,H67B,H67C), C68(H68A,H68B,H68C), C66(H66A,H66B,H66C), C24(H24A,
 H24B,H24C), C44(H44A,H44B,H44C), C92(H92A,H92B,H92C), C23(H23A,H23B,H23C),
 C72(H72A,H72B,H72C), C91(H91A,H91B,H91C), C18(H18A,H18B,H18C), C19(H19A,H19B,
 H19C), C43(H43A,H43B,H43C), C46(H46A,H46B,H46C), C99(H99A,H99B,H99C), C47(H47A,
 H47B,H47C), C70(H70A,H70B,H70C), C90(H90A,H90B,H90C), C48(H48A,H48B,H48C),
 C1AA(H1AB,H1AC,H1AD), C95A(H95A,H95B,H95C), C0AA(H0AA,H0AB,H0AC), C94A(H94A,
 H94B,H94C), C2AA(H2AA,H2AB,H2AC), C96A(H96A,H96B,H96C), C97(H97A,H97B,H97C),
 C102(H10A,H10B,H10C)
;
_platon_squeeze_void_probe_radius 1.20
_olex2_submission_special_instructions 'No special instructions were received'

loop_
_space_group_symop_operation_xyz
'x, y, z'
'-x, -y, -z'

loop_
_atom_site_label
_atom_site_type_symbol
_atom_site_fract_x
_atom_site_fract_y
_atom_site_fract_z
_atom_site_U_iso_or_equiv
_atom_site_adp_type
_atom_site_occupancy
_atom_site_site_symmetry_order
_atom_site_calc_flag
_atom_site_refinement_flags_posn
_atom_site_refinement_flags_adp
_atom_site_refinement_flags_occupancy
_atom_site_disorder_assembly
_atom_site_disorder_group
Dy1 Dy 0.59682(2) 0.22918(2) 0.23046(2) 0.02516(11) Uani 1 1 d . . . . .
Zn2 Zn 0.57106(6) 0.26037(4) 0.05597(4) 0.0275(2) Uani 1 1 d . . . . .
Zn3 Zn 0.67743(6) 0.18582(4) 0.39540(4) 0.0318(2) Uani 1 1 d . . . . .
Zn5 Zn 0.17709(6) 0.32183(4) 0.30068(5) 0.0403(2) Uani 1 1 d . . . . .
C71 C 0.0053(6) 0.0230(4) 0.3801(4) 0.059(3) Uani 1 1 d . . . . .
H71A H 0.011402 -0.008401 0.428896 0.089 Uiso 1 1 calc GR . . . .
H71B H 0.021917 -0.003681 0.348172 0.089 Uiso 1 1 calc GR . . . .
H71C H -0.054963 0.042237 0.371603 0.089 Uiso 1 1 calc GR . . . .
C74 C 0.3821(5) 0.1998(4) 0.0758(4) 0.0363(18) Uani 1 1 d . . . . .
H74 H 0.412744 0.219125 0.032991 0.044 Uiso 1 1 calc R . . . .
O3 O 0.6462(3) 0.1359(2) 0.4927(2) 0.0351(12) Uani 1 1 d . . . . .
O11 O 0.4787(3) 0.1694(2) 0.2881(2) 0.0306(11) Uani 1 1 d . . . . .
C20 C 0.7638(6) 0.1490(4) 0.7961(4) 0.049(2) Uani 1 1 d . . . . .
H20A H 0.793651 0.143702 0.839834 0.074 Uiso 1 1 calc GR . . . .
H20B H 0.709723 0.125556 0.807226 0.074 Uiso 1 1 calc GR . . . .
H20C H 0.750820 0.199270 0.770285 0.074 Uiso 1 1 calc GR . . . .
O6 O 0.5138(3) 0.3300(2) -0.0252(2) 0.0301(11) Uani 1 1 d . . . . .
C22 C 0.5708(6) 0.0036(4) 0.5918(4) 0.047(2) Uani 1 1 d . . . . .
H22A H 0.590814 0.022385 0.542959 0.070 Uiso 1 1 calc GR . . . .
H22B H 0.514779 -0.015907 0.593054 0.070 Uiso 1 1 calc GR . . . .
H22C H 0.612980 -0.033657 0.618852 0.070 Uiso 1 1 calc GR . . . .
O9 O 0.1542(3) 0.2186(2) 0.3107(2) 0.0366(12) Uani 1 1 d . . . . .
C42 C 0.3615(6) 0.4968(4) -0.1894(4) 0.056(3) Uani 1 1 d . . . . .
H42A H 0.316989 0.473206 -0.204461 0.084 Uiso 1 1 calc GR . . . .
H42B H 0.402728 0.514223 -0.228116 0.084 Uiso 1 1 calc GR . . . .
H42C H 0.334341 0.536525 -0.176419 0.084 Uiso 1 1 calc GR . . . .
N3 N 0.6579(4) 0.0362(3) 0.1666(3) 0.0432(17) Uani 1 1 d . . . . .
H3 H 0.674224 -0.008977 0.178627 0.052 Uiso 1 1 calc R . . . .
C28 C 0.7831(5) -0.0745(4) 0.3653(4) 0.046(2) Uani 1 1 d . . . . .
H28 H 0.809985 -0.120739 0.374544 0.056 Uiso 1 1 calc R . . . .
C67 C 0.0151(6) 0.1301(5) 0.0544(5) 0.071(3) Uani 1 1 d . . . . .
H67A H 0.060274 0.094148 0.078785 0.106 Uiso 1 1 calc GR . . . .
H67B H 0.041516 0.173772 0.027964 0.106 Uiso 1 1 calc GR . . . .
H67C H -0.015344 0.113314 0.022001 0.106 Uiso 1 1 calc GR . . . .
N5 N 0.3745(4) 0.3812(3) 0.2240(3) 0.0307(14) Uani 1 1 d . . . . .
H5 H 0.337756 0.395662 0.251404 0.037 Uiso 1 1 calc R . . . .
C15 C 0.6494(5) 0.0985(3) 0.6191(3) 0.0308(17) Uani 1 1 d . . . . .
O10 O 0.4951(3) 0.2269(2) 0.1407(2) 0.0257(10) Uani 1 1 d . . . . .
O33 O -0.0632(6) 0.4328(5) 0.2926(6) 0.141(4) Uani 1 1 d . U . . .
O7 O 0.5876(3) 0.2580(2) 0.3381(2) 0.0286(11) Uani 1 1 d . . . . .
C68 C -0.0983(6) 0.0771(4) 0.1446(5) 0.067(3) Uani 1 1 d . . . . .
H68A H -0.129897 0.066411 0.108534 0.101 Uiso 1 1 calc GR . . . .
H68B H -0.139075 0.084106 0.180424 0.101 Uiso 1 1 calc GR . . . .
H68C H -0.055789 0.037711 0.166606 0.101 Uiso 1 1 calc GR . . . .
C56 C 0.3447(5) 0.3832(3) 0.1542(3) 0.0326(17) Uani 1 1 d . . . . .
H56A H 0.362956 0.337560 0.147347 0.039 Uiso 1 1 calc R . . . .
H56B H 0.373059 0.420650 0.117219 0.039 Uiso 1 1 calc R . . . .
O44 O 0.0512(5) 0.3517(3) 0.3324(4) 0.0735(19) Uani 1 1 d . U . . .
C29 C 0.7487(6) -0.0365(4) 0.2993(4) 0.045(2) Uani 1 1 d . . . . .
H29 H 0.751518 -0.058025 0.263692 0.054 Uiso 1 1 calc R . . . .
C57 C 0.2469(5) 0.3970(3) 0.1456(4) 0.0358(18) Uani 1 1 d . . . . .
H57A H 0.227867 0.440334 0.156710 0.043 Uiso 1 1 calc R . . . .
H57B H 0.232279 0.405218 0.095919 0.043 Uiso 1 1 calc R . . . .
O2 O 0.7299(3) 0.2718(2) 0.2396(2) 0.0323(11) Uani 1 1 d . . . . .
C81 C 0.2818(6) 0.2079(3) 0.4293(4) 0.042(2) Uani 1 1 d . . . . .
H81A H 0.234690 0.177459 0.429880 0.050 Uiso 1 1 calc R . . . .
H81B H 0.297122 0.200336 0.478694 0.050 Uiso 1 1 calc R . . . .
C69 C 0.0659(5) 0.0855(4) 0.3666(4) 0.042(2) Uani 1 1 d . . . . .
O5 O 0.6521(3) 0.1390(2) 0.1880(2) 0.0348(12) Uani 1 1 d . . . . .
O8 O 0.5101(3) 0.3343(2) 0.2086(2) 0.0283(11) Uani 1 1 d . . . . .
N6 N 0.1989(4) 0.3371(3) 0.1919(3) 0.0347(15) Uani 1 1 d . . . . .
O1 O 0.6503(3) 0.2928(2) 0.1137(2) 0.0260(10) Uani 1 1 d . . . . .
O12 O 0.2202(4) 0.4206(2) 0.2895(3) 0.0412(13) Uani 1 1 d . . . . .
C66 C -0.1157(6) 0.2069(4) 0.0698(5) 0.074(3) Uani 1 1 d . . . . .
H66A H -0.084756 0.249472 0.048984 0.111 Uiso 1 1 calc GR . . . .
H66B H -0.160296 0.215484 0.102416 0.111 Uiso 1 1 calc GR . . . .
H66C H -0.143018 0.194963 0.032548 0.111 Uiso 1 1 calc GR . . . .
C24 C 0.5300(6) 0.0306(4) 0.7031(4) 0.050(2) Uani 1 1 d . . . . .
H24A H 0.473668 0.011809 0.703725 0.075 Uiso 1 1 calc GR . . . .
H24B H 0.524812 0.066617 0.726334 0.075 Uiso 1 1 calc GR . . . .
H24C H 0.572286 -0.007683 0.728097 0.075 Uiso 1 1 calc GR . . . .
N4 N 0.6208(4) 0.1929(3) 0.0057(3) 0.0326(14) Uani 1 1 d . . . . .
C44 C 0.3413(6) 0.4126(4) -0.0656(4) 0.052(2) Uani 1 1 d . . . . .
H44A H 0.308263 0.451334 -0.054469 0.078 Uiso 1 1 calc GR . . . .
H44B H 0.371074 0.381228 -0.023305 0.078 Uiso 1 1 calc GR . . . .
H44C H 0.301805 0.385900 -0.081987 0.078 Uiso 1 1 calc GR . . . .
C36 C 0.5577(6) 0.2712(4) -0.1825(4) 0.046(2) Uani 1 1 d . . . . .
H36 H 0.589640 0.234607 -0.194793 0.056 Uiso 1 1 calc R . . . .
C92 C 0.1714(8) 0.6556(4) 0.2533(6) 0.098(4) Uani 1 1 d . . . . .
H92A H 0.221264 0.669418 0.272795 0.146 Uiso 1 1 calc GR . . . .
H92B H 0.119922 0.658987 0.281935 0.146 Uiso 1 1 calc GR . . . .
H92C H 0.161782 0.687143 0.204901 0.146 Uiso 1 1 calc GR . . . .
C17 C 0.8230(5) 0.1147(4) 0.7498(4) 0.0392(19) Uani 1 1 d . . . . .
O4 O 0.6716(3) 0.1349(2) 0.3252(2) 0.0303(11) Uani 1 1 d . . . . .
C12 C 0.8110(5) 0.1601(3) 0.6125(3) 0.0340(17) Uani 1 1 d . . . . .
H12 H 0.864360 0.180729 0.609947 0.041 Uiso 1 1 calc R . . . .
C51 C 0.5190(8) 0.3617(5) 0.4540(5) 0.076(3) Uani 1 1 d . . . . .
H51 H 0.531025 0.361659 0.499894 0.091 Uiso 1 1 calc R . . . .
C23 C 0.4863(5) 0.1213(4) 0.5857(4) 0.047(2) Uani 1 1 d . . . . .
H23A H 0.501716 0.141831 0.535921 0.071 Uiso 1 1 calc GR . . . .
H23B H 0.479043 0.158711 0.607115 0.071 Uiso 1 1 calc GR . . . .
H23C H 0.432092 0.098562 0.589951 0.071 Uiso 1 1 calc GR . . . .
C77 C 0.2874(5) 0.1437(3) 0.2011(4) 0.0350(18) Uani 1 1 d . . . . .
H77 H 0.255261 0.124678 0.243114 0.042 Uiso 1 1 calc R . . . .
C27 C 0.7768(6) -0.0421(4) 0.4179(4) 0.047(2) Uani 1 1 d . . . . .
H27 H 0.798210 -0.067612 0.463565 0.056 Uiso 1 1 calc R . . . .
C82 C 0.2533(7) 0.3235(4) 0.4345(4) 0.065(3) Uani 1 1 d . . . . .
H82 H 0.274631 0.300644 0.480717 0.078 Uiso 1 1 calc R . . . .
C21 C 0.5608(5) 0.0646(4) 0.6248(3) 0.0348(18) Uani 1 1 d . . . . .
C72 C 0.0367(6) 0.1239(4) 0.4219(4) 0.052(2) Uani 1 1 d . . . . .
H72A H -0.025540 0.137310 0.417673 0.078 Uiso 1 1 calc GR . . . .
H72B H 0.068165 0.166361 0.412527 0.078 Uiso 1 1 calc GR . . . .
H72C H 0.049599 0.091933 0.469539 0.078 Uiso 1 1 calc GR . . . .
N1AA N 0.3375(4) 0.1846(3) 0.3204(3) 0.0282(13) Uani 1 1 d . . . . .
H1AA H 0.282762 0.190760 0.308494 0.034 Uiso 1 1 calc R . . . .
C75 C 0.3022(6) 0.1724(4) 0.0744(4) 0.048(2) Uani 1 1 d . . . . .
H75 H 0.279873 0.173680 0.030681 0.057 Uiso 1 1 calc R . . . .
C91 C 0.2759(7) 0.5729(4) 0.2103(4) 0.061(3) Uani 1 1 d . . . . .
H91A H 0.270776 0.609380 0.163951 0.091 Uiso 1 1 calc GR . . . .
H91B H 0.285838 0.526397 0.204649 0.091 Uiso 1 1 calc GR . . . .
H91C H 0.324539 0.581280 0.235520 0.091 Uiso 1 1 calc GR . . . .
C18 C 0.9107(6) 0.1498(5) 0.7373(4) 0.062(3) Uani 1 1 d . . . . .
H18A H 0.900502 0.200202 0.711033 0.093 Uiso 1 1 calc GR . . . .
H18B H 0.949987 0.127356 0.710395 0.093 Uiso 1 1 calc GR . . . .
H18C H 0.936819 0.143779 0.782761 0.093 Uiso 1 1 calc GR . . . .
C33 C 0.6726(5) 0.1249(4) 0.0437(4) 0.041(2) Uani 1 1 d . . . . .
H33A H 0.720993 0.134887 0.068870 0.050 Uiso 1 1 calc R . . . .
H33B H 0.697357 0.102912 0.009285 0.050 Uiso 1 1 calc R . . . .
C2 C 0.7158(5) 0.3738(4) 0.0120(4) 0.0408(19) Uani 1 1 d . . . . .
H2 H 0.672115 0.367153 -0.016518 0.049 Uiso 1 1 calc R . . . .
C5 C 0.8454(5) 0.3959(4) 0.0942(4) 0.041(2) Uani 1 1 d . . . . .
H5A H 0.888950 0.403896 0.121996 0.050 Uiso 1 1 calc R . . . .
C19 C 0.8405(7) 0.0340(4) 0.7905(4) 0.060(3) Uani 1 1 d . . . . .
H19A H 0.867339 0.027458 0.835731 0.090 Uiso 1 1 calc GR . . . .
H19B H 0.879428 0.012506 0.762567 0.090 Uiso 1 1 calc GR . . . .
H19C H 0.785721 0.011581 0.798560 0.090 Uiso 1 1 calc GR . . . .
C76 C 0.2549(5) 0.1433(4) 0.1357(4) 0.0409(19) Uani 1 1 d . . . . .
H76 H 0.201917 0.123445 0.134188 0.049 Uiso 1 1 calc R . . . .
N8 N 0.3159(8) 0.1198(6) -0.1767(6) 0.121(4) Uiso 1 1 d . . . . .
N2AA N 0.2494(5) 0.2843(3) 0.3949(3) 0.0452(18) Uani 1 1 d . . . . .
C16 C 0.6868(5) 0.1345(3) 0.5502(3) 0.0291(16) Uani 1 1 d . . . . .
C78 C 0.3680(4) 0.1726(3) 0.2039(3) 0.0243(15) Uani 1 1 d . . . . .
N2 N 0.7878(4) 0.2219(3) 0.4173(3) 0.0397(16) Uani 1 1 d . . . . .
C30 C 0.7091(5) 0.0340(3) 0.2834(4) 0.0310(17) Uani 1 1 d . . . . .
C14 C 0.6942(5) 0.0955(3) 0.6791(4) 0.0352(18) Uani 1 1 d . . . . .
H14 H 0.668686 0.072816 0.723509 0.042 Uiso 1 1 calc R . . . .
C39 C 0.4618(5) 0.3827(3) -0.1441(3) 0.0307(17) Uani 1 1 d . . . . .
C13 C 0.7762(5) 0.1242(3) 0.6786(4) 0.0356(18) Uani 1 1 d . . . . .
C52 C 0.4571(7) 0.4124(5) 0.4128(4) 0.071(3) Uani 1 1 d . . . . .
H52 H 0.428829 0.447430 0.429754 0.085 Uiso 1 1 calc R . . . .
C35 C 0.5589(5) 0.2705(4) -0.1104(3) 0.0327(17) Uani 1 1 d . . . . .
C40 C 0.5123(5) 0.3266(3) -0.0902(3) 0.0266(15) Uani 1 1 d . . . . .
C43 C 0.4741(6) 0.4861(4) -0.0991(4) 0.046(2) Uani 1 1 d . . . . .
H43A H 0.515865 0.505977 -0.136581 0.068 Uiso 1 1 calc GR . . . .
H43B H 0.504923 0.454465 -0.057515 0.068 Uiso 1 1 calc GR . . . .
H43C H 0.441427 0.524432 -0.086965 0.068 Uiso 1 1 calc GR . . . .
C89 C 0.1899(7) 0.5758(4) 0.2536(5) 0.062(3) Uani 1 1 d . . . . .
C46 C 0.5726(9) 0.2684(5) -0.3268(5) 0.100(4) Uani 1 1 d . U . . .
H46A H 0.558640 0.222386 -0.294071 0.150 Uiso 1 1 calc GR . . . .
H46B H 0.632284 0.276623 -0.319296 0.150 Uiso 1 1 calc GR . . . .
H46C H 0.566355 0.269058 -0.375235 0.150 Uiso 1 1 calc GR . . . .
C41 C 0.4100(5) 0.4436(4) -0.1250(4) 0.0356(18) Uani 1 1 d . . . . .
C99 C 0.3246(7) 0.2300(5) -0.1367(6) 0.085(3) Uiso 1 1 d . . . . .
H99A H 0.333690 0.270957 -0.178456 0.128 Uiso 1 1 calc GR . . . .
H99B H 0.372820 0.222228 -0.104239 0.128 Uiso 1 1 calc GR . . . .
H99C H 0.270383 0.238614 -0.113376 0.128 Uiso 1 1 calc GR . . . .
O149 O 0.0177(5) 0.4020(4) 0.2151(5) 0.097(2) Uani 1 1 d . . . . .
C65 C -0.0513(6) 0.1450(4) 0.1103(5) 0.049(2) Uani 1 1 d . . . . .
C11 C 0.7674(5) 0.1665(3) 0.5478(3) 0.0288(16) Uani 1 1 d . . . . .
C47 C 0.4185(9) 0.3180(7) -0.3329(5) 0.109(5) Uani 1 1 d . . . . .
H47A H 0.417576 0.321375 -0.382565 0.164 Uiso 1 1 calc GR . . . .
H47B H 0.377796 0.354736 -0.325148 0.164 Uiso 1 1 calc GR . . . .
H47C H 0.401644 0.271472 -0.303573 0.164 Uiso 1 1 calc GR . . . .
C73 C 0.4183(5) 0.1992(3) 0.1407(3) 0.0292(16) Uani 1 1 d . . . . .
C54 C 0.4800(5) 0.3591(3) 0.3199(3) 0.0280(16) Uani 1 1 d . . . . .
C53 C 0.4382(6) 0.4101(4) 0.3464(4) 0.049(2) Uani 1 1 d . . . . .
H53 H 0.396079 0.443637 0.318413 0.059 Uiso 1 1 calc R . . . .
C4 C 0.8456(6) 0.4311(4) 0.0210(4) 0.050(2) Uani 1 1 d . . . . .
H4 H 0.888367 0.462709 -0.000385 0.060 Uiso 1 1 calc R . . . .
C3 C 0.7807(6) 0.4185(4) -0.0200(4) 0.056(2) Uani 1 1 d . . . . .
H3A H 0.781133 0.440370 -0.069632 0.067 Uiso 1 1 calc R . . . .
C34 C 0.6088(5) 0.2093(4) -0.0621(3) 0.0353(18) Uani 1 1 d . . . . .
H34 H 0.636258 0.177085 -0.083089 0.042 Uiso 1 1 calc R . . . .
C8A C 0.8777(9) 0.2464(6) 0.3111(7) 0.030(2) Uani 0.535(6) 1 d . U P A 2
H8AA H 0.855713 0.201339 0.312001 0.036 Uiso 0.535(6) 1 calc R . P A 2
H8AB H 0.940552 0.236428 0.320175 0.036 Uiso 0.535(6) 1 calc R . P A 2
C80 C 0.3615(5) 0.1853(4) 0.3913(3) 0.0336(17) Uani 1 1 d . . . . .
H80A H 0.406789 0.218482 0.386146 0.040 Uiso 1 1 calc R . . . .
H80B H 0.385395 0.137594 0.419878 0.040 Uiso 1 1 calc R . . . .
C70 C 0.1612(5) 0.0532(3) 0.3802(4) 0.041(2) Uani 1 1 d . . . . .
H70A H 0.165395 0.017509 0.427060 0.061 Uiso 1 1 calc GR . . . .
H70B H 0.199109 0.090607 0.377448 0.061 Uiso 1 1 calc GR . . . .
H70C H 0.179129 0.031244 0.344617 0.061 Uiso 1 1 calc GR . . . .
C38 C 0.4648(5) 0.3786(3) -0.2129(4) 0.039(2) Uani 1 1 d . . . . .
H38 H 0.433537 0.415156 -0.248196 0.047 Uiso 1 1 calc R . . . .
C50 C 0.5630(6) 0.3116(4) 0.4286(4) 0.051(2) Uani 1 1 d . . . . .
H50 H 0.605621 0.278944 0.457000 0.062 Uiso 1 1 calc R . . . .
C100 C 0.3200(8) 0.1683(6) -0.1576(6) 0.087(3) Uiso 1 1 d . . . . .
C26 C 0.7396(5) 0.0264(4) 0.4040(4) 0.0372(18) Uani 1 1 d . . . . .
H26 H 0.736417 0.046747 0.440479 0.045 Uiso 1 1 calc R . . . .
C45 C 0.5093(8) 0.3280(4) -0.3135(4) 0.062(3) Uani 1 1 d . . . . .
C63 C 0.0573(5) 0.1381(3) 0.2886(4) 0.0346(18) Uani 1 1 d . . . . .
C60 C 0.0477(5) 0.2257(4) 0.1451(4) 0.041(2) Uani 1 1 d . . . . .
H60 H 0.045876 0.254581 0.097132 0.050 Uiso 1 1 calc R . . . .
C6 C 0.7818(5) 0.3489(3) 0.1273(3) 0.0280(16) Uani 1 1 d . . . . .
N193 N 0.0042(6) 0.3929(5) 0.2829(6) 0.078(2) Uani 1 1 d . U . . .
C37 C 0.5110(6) 0.3241(4) -0.2341(4) 0.042(2) Uani 1 1 d . . . . .
C62 C 0.0073(5) 0.1235(4) 0.2387(4) 0.0373(18) Uani 1 1 d . . . . .
H62 H -0.025050 0.083097 0.254436 0.045 Uiso 1 1 calc R . . . .
C31 C 0.6725(5) 0.0721(3) 0.2103(4) 0.0325(17) Uani 1 1 d . . . . .
C32 C 0.6139(5) 0.0728(3) 0.0976(4) 0.040(2) Uani 1 1 d . . . . .
H32A H 0.560094 0.099314 0.105602 0.048 Uiso 1 1 calc DR . . . .
H32B H 0.597786 0.037014 0.077338 0.048 Uiso 1 1 calc R . . . .
N1A N 0.8695(7) 0.2943(5) 0.2367(5) 0.0301(19) Uani 0.535(6) 1 d . U P A 2
H1A H 0.915559 0.311422 0.212726 0.036 Uiso 0.535(6) 1 calc R . P A 2
C90 C 0.1106(6) 0.5590(4) 0.2165(6) 0.073(3) Uani 1 1 d . . . . .
H90A H 0.057473 0.563904 0.242804 0.110 Uiso 1 1 calc GR . . . .
H90B H 0.119509 0.510598 0.215392 0.110 Uiso 1 1 calc GR . . . .
H90C H 0.105680 0.592030 0.168345 0.110 Uiso 1 1 calc GR . . . .
C10 C 0.8103(5) 0.2071(4) 0.4837(4) 0.0404(19) Uani 1 1 d . . . . .
H10 H 0.862269 0.225714 0.490438 0.049 Uiso 1 1 calc R . . . .
C55 C 0.4570(5) 0.3578(3) 0.2475(3) 0.0274(16) Uani 1 1 d . . . . .
C83 C 0.2275(7) 0.4018(4) 0.4145(4) 0.067(3) Uani 1 1 d . . . . .
C1 C 0.7131(5) 0.3385(3) 0.0851(3) 0.0263(15) Uani 1 1 d . . . . .
C61 C 0.0019(5) 0.1651(4) 0.1665(4) 0.044(2) Uani 1 1 d . . . . .
C59 C 0.0973(5) 0.2458(3) 0.1933(4) 0.0358(18) Uani 1 1 d . . . . .
C87 C 0.2015(6) 0.5229(4) 0.3307(5) 0.056(2) Uani 1 1 d . . . . .
C64 C 0.1035(5) 0.2022(3) 0.2671(4) 0.0327(17) Uani 1 1 d . . . . .
C79 C 0.3992(5) 0.1746(3) 0.2739(3) 0.0278(16) Uani 1 1 d . . . . .
C25 C 0.7059(4) 0.0674(3) 0.3357(4) 0.0287(16) Uani 1 1 d . . . . .
C93 C 0.1759(15) 0.5373(10) 0.5186(11) 0.050(3) Uani 0.437(9) 1 d . U P B 1
C9A C 0.8481(11) 0.2581(8) 0.3590(8) 0.030(3) Uani 0.535(6) 1 d . U P A 2
H9AA H 0.819493 0.306170 0.338908 0.036 Uiso 0.535(6) 1 calc R . P A 2
H9AB H 0.899089 0.263747 0.384306 0.036 Uiso 0.535(6) 1 calc R . P A 2
C49 C 0.5449(5) 0.3086(4) 0.3599(3) 0.0314(17) Uani 1 1 d . . . . .
C7 C 0.7835(6) 0.3126(4) 0.2039(4) 0.052(2) Uani 1 1 d . . . . .
C48 C 0.5413(9) 0.3984(5) -0.3601(5) 0.097(4) Uani 1 1 d . U . . .
H48A H 0.600313 0.402198 -0.346779 0.146 Uiso 1 1 calc GR . . . .
H48B H 0.503160 0.437347 -0.353984 0.146 Uiso 1 1 calc GR . . . .
H48C H 0.540843 0.400702 -0.409497 0.146 Uiso 1 1 calc GR . . . .
C58 C 0.1518(5) 0.3057(4) 0.1605(4) 0.0392(19) Uani 1 1 d . . . . .
H58 H 0.152488 0.323303 0.110609 0.047 Uiso 1 1 calc R . . . .
C88 C 0.2175(6) 0.4463(4) 0.3429(5) 0.050(2) Uani 1 1 d . . . . .
C1AA C 0.0822(13) 0.5801(10) 0.5134(11) 0.069(4) Uani 0.437(9) 1 d D U P B 1
H1AB H 0.076241 0.616605 0.467068 0.104 Uiso 0.437(9) 1 calc GR . P B 1
H1AC H 0.076649 0.602223 0.550091 0.104 Uiso 0.437(9) 1 calc GR . P B 1
H1AD H 0.036870 0.547425 0.519705 0.104 Uiso 0.437(9) 1 calc GR . P B 1
C86 C 0.1784(16) 0.5486(13) 0.3830(13) 0.051(4) Uani 0.437(9) 1 d . U P B 1
H86 H 0.157995 0.596734 0.372284 0.061 Uiso 0.437(9) 1 calc R . P B 1
N1 N 0.8138(8) 0.3542(6) 0.2439(6) 0.0301(19) Uani 0.465(6) 1 d . U P A 1
H1 H 0.839867 0.392676 0.222508 0.036 Uiso 0.465(6) 1 calc R . P A 1
C8 C 0.8002(10) 0.3308(7) 0.3225(7) 0.030(2) Uani 0.465(6) 1 d . U P A 1
H8A H 0.809270 0.372730 0.335956 0.036 Uiso 0.465(6) 1 calc R . P A 1
H8B H 0.737611 0.324012 0.329499 0.036 Uiso 0.465(6) 1 calc R . P A 1
C9 C 0.8325(12) 0.2856(9) 0.3643(9) 0.030(3) Uani 0.465(6) 1 d . U P A 1
H9A H 0.863378 0.306716 0.393635 0.036 Uiso 0.465(6) 1 calc R . P A 1
H9B H 0.877807 0.264364 0.339933 0.036 Uiso 0.465(6) 1 calc R . P A 1
C95A C 0.2230(17) 0.6194(16) 0.4915(18) 0.080(5) Uani 0.43(3) 1 d D U P B 2
H95A H 0.160471 0.626263 0.483323 0.120 Uiso 0.43(3) 1 calc GR . P B 2
H95B H 0.253691 0.636831 0.446447 0.120 Uiso 0.43(3) 1 calc GR . P B 2
H95C H 0.238077 0.645515 0.522218 0.120 Uiso 0.43(3) 1 calc GR . P B 2
C0AA C 0.163(2) 0.4980(15) 0.5727(19) 0.103(5) Uani 0.43(3) 1 d D U P B 2
H0AA H 0.153653 0.512898 0.614205 0.154 Uiso 0.43(3) 1 calc GR . P B 2
H0AB H 0.170421 0.446352 0.587433 0.154 Uiso 0.43(3) 1 calc GR . P B 2
H0AC H 0.113813 0.515240 0.541192 0.154 Uiso 0.43(3) 1 calc GR . P B 2
C85 C 0.1846(15) 0.5028(10) 0.4560(11) 0.045(5) Uani 0.437(9) 1 d . U P B 1
C84 C 0.2022(14) 0.4305(10) 0.4666(10) 0.042(5) Uani 0.437(9) 1 d . U P B 1
H84 H 0.196324 0.398796 0.513075 0.050 Uiso 0.437(9) 1 calc R . P B 1
C93A C 0.2523(19) 0.5310(13) 0.5309(13) 0.103(5) Uani 0.563(9) 1 d . U P B 2
C94A C 0.3375(12) 0.5112(9) 0.5554(9) 0.081(6) Uani 0.563(9) 1 d D U P B 2
H94A H 0.378130 0.535078 0.518682 0.121 Uiso 0.563(9) 1 calc GR . P B 2
H94B H 0.348984 0.459965 0.567481 0.121 Uiso 0.563(9) 1 calc GR . P B 2
H94C H 0.344778 0.524658 0.597313 0.121 Uiso 0.563(9) 1 calc GR . P B 2
C86A C 0.2134(12) 0.5438(9) 0.3942(10) 0.050(3) Uani 0.563(9) 1 d . U P B 2
H86A H 0.204109 0.592941 0.386632 0.060 Uiso 0.563(9) 1 calc R . P B 2
C85A C 0.2360(15) 0.5025(10) 0.4632(10) 0.069(4) Uani 0.563(9) 1 d . U P B 2
C84A C 0.2504(12) 0.4278(8) 0.4735(9) 0.051(4) Uani 0.563(9) 1 d . U P B 2
H84A H 0.273697 0.395989 0.516304 0.061 Uiso 0.563(9) 1 calc R . P B 2
C2AA C 0.2441(16) 0.5937(13) 0.5158(13) 0.080(5) Uani 0.57(3) 1 d D U P B 1
H2AA H 0.237076 0.633397 0.471765 0.120 Uiso 0.57(3) 1 calc GR . P B 1
H2AB H 0.302951 0.571263 0.518117 0.120 Uiso 0.57(3) 1 calc GR . P B 1
H2AC H 0.233849 0.611011 0.555739 0.120 Uiso 0.57(3) 1 calc GR . P B 1
C96A C 0.1822(15) 0.4810(14) 0.5967(15) 0.103(5) Uani 0.57(3) 1 d D U P B 1
H96A H 0.175853 0.505997 0.631145 0.154 Uiso 0.57(3) 1 calc GR . P B 1
H96B H 0.238504 0.453866 0.602638 0.154 Uiso 0.57(3) 1 calc GR . P B 1
H96C H 0.136033 0.448942 0.603959 0.154 Uiso 0.57(3) 1 calc GR . P B 1
C98 C 0.1606(17) 0.0506(13) -0.0438(14) 0.205(9) Uiso 1 1 d . U . . .
N9 N 0.1846(15) 0.0046(12) 0.0041(12) 0.255(10) Uiso 1 1 d . U . . .
C97 C 0.1012(14) 0.1019(10) -0.1040(10) 0.203(8) Uiso 1 1 d . U . . .
H97A H 0.128714 0.106916 -0.149764 0.305 Uiso 1 1 calc GR . . . .
H97B H 0.092762 0.148166 -0.097587 0.305 Uiso 1 1 calc GR . . . .
H97C H 0.044964 0.082434 -0.102111 0.305 Uiso 1 1 calc GR . . . .
C102 C 0.3964(10) 0.0052(7) 0.0851(7) 0.140(5) Uiso 1 1 d D U . . .
H10A H 0.334433 -0.000653 0.083970 0.210 Uiso 1 1 calc GR . . . .
H10B H 0.407581 0.023955 0.122824 0.210 Uiso 1 1 calc DGR . . . .
H10C H 0.429152 -0.040597 0.093686 0.210 Uiso 1 1 calc GR . . . .
C101 C 0.4260(17) 0.0596(12) 0.0103(10) 0.240(9) Uiso 1 1 d D U . . .
N7 N 0.4648(15) 0.0841(13) -0.0439(11) 0.298(10) Uiso 1 1 d D U . . .

loop_
_atom_site_aniso_label
_atom_site_aniso_U_11
_atom_site_aniso_U_22
_atom_site_aniso_U_33
_atom_site_aniso_U_23
_atom_site_aniso_U_13
_atom_site_aniso_U_12
Dy1 0.0306(2) 0.02430(17) 0.01845(17) -0.00325(12) -0.00066(14) -0.00544(13)
Zn2 0.0347(5) 0.0287(4) 0.0188(4) -0.0069(3) 0.0007(4) -0.0050(3)
Zn3 0.0346(5) 0.0359(5) 0.0208(4) -0.0023(3) -0.0060(4) -0.0062(4)
Zn5 0.0487(6) 0.0243(4) 0.0446(5) -0.0070(4) 0.0145(5) -0.0082(4)
C71 0.065(7) 0.056(5) 0.047(5) 0.004(4) 0.009(5) -0.034(5)
C74 0.039(5) 0.050(4) 0.019(4) -0.007(3) 0.003(3) -0.016(4)
O3 0.039(3) 0.042(3) 0.020(3) 0.000(2) -0.006(2) -0.014(2)
O11 0.031(3) 0.034(3) 0.022(2) -0.001(2) -0.005(2) -0.009(2)
C20 0.075(7) 0.045(5) 0.032(4) -0.017(4) -0.010(4) -0.002(4)
O6 0.039(3) 0.032(2) 0.020(2) -0.009(2) -0.003(2) -0.003(2)
C22 0.060(6) 0.039(4) 0.043(5) -0.013(4) 0.006(4) -0.018(4)
O9 0.045(3) 0.025(2) 0.035(3) -0.004(2) 0.008(3) -0.005(2)
C42 0.076(7) 0.048(5) 0.042(5) -0.015(4) -0.020(5) 0.018(4)
N3 0.062(5) 0.024(3) 0.040(4) -0.006(3) -0.014(3) 0.000(3)
C28 0.048(6) 0.038(4) 0.041(5) 0.001(4) -0.007(4) 0.006(4)
C67 0.062(7) 0.077(7) 0.080(7) -0.033(6) -0.023(6) -0.013(5)
N5 0.036(4) 0.028(3) 0.026(3) -0.006(2) -0.004(3) -0.001(3)
C15 0.044(5) 0.023(3) 0.026(4) -0.010(3) -0.001(3) -0.002(3)
O10 0.026(3) 0.030(2) 0.021(2) -0.0068(19) 0.002(2) -0.007(2)
O33 0.077(6) 0.136(7) 0.247(11) -0.117(7) 0.040(7) 0.003(5)
O7 0.037(3) 0.032(3) 0.017(2) -0.007(2) -0.001(2) -0.002(2)
C68 0.057(7) 0.050(5) 0.090(7) -0.011(5) -0.017(6) -0.020(4)
C56 0.045(5) 0.026(4) 0.024(4) 0.000(3) -0.003(3) -0.014(3)
O44 0.058(4) 0.054(4) 0.104(5) -0.021(3) 0.009(4) -0.006(3)
C29 0.058(6) 0.033(4) 0.037(4) -0.006(3) -0.009(4) 0.009(4)
C57 0.041(5) 0.024(4) 0.034(4) 0.005(3) -0.005(4) -0.013(3)
O2 0.031(3) 0.041(3) 0.022(2) -0.003(2) -0.001(2) -0.014(2)
C81 0.076(7) 0.021(4) 0.026(4) -0.006(3) 0.015(4) -0.008(4)
C69 0.044(5) 0.036(4) 0.036(4) 0.004(3) 0.006(4) -0.005(4)
O5 0.052(4) 0.023(2) 0.024(3) -0.002(2) -0.003(2) 0.004(2)
O8 0.041(3) 0.022(2) 0.020(2) -0.0041(19) -0.003(2) -0.003(2)
N6 0.032(4) 0.027(3) 0.035(3) 0.004(3) -0.002(3) -0.008(3)
O1 0.028(3) 0.026(2) 0.024(2) -0.0075(19) -0.002(2) -0.0031(19)
O12 0.053(4) 0.026(3) 0.043(3) -0.008(2) 0.011(3) -0.008(2)
C66 0.070(7) 0.043(5) 0.096(8) -0.004(5) -0.049(6) 0.010(5)
C24 0.049(6) 0.065(5) 0.034(5) -0.009(4) 0.007(4) -0.021(4)
N4 0.035(4) 0.038(3) 0.027(3) -0.014(3) 0.000(3) -0.002(3)
C44 0.045(6) 0.049(5) 0.056(5) -0.011(4) 0.004(4) 0.005(4)
C36 0.077(7) 0.037(4) 0.028(4) -0.014(3) -0.001(4) 0.000(4)
C92 0.132(11) 0.023(5) 0.135(10) -0.020(5) -0.047(9) -0.004(5)
C17 0.045(5) 0.041(4) 0.030(4) -0.009(3) -0.006(4) -0.003(4)
O4 0.036(3) 0.028(2) 0.024(2) -0.004(2) -0.002(2) -0.003(2)
C12 0.037(5) 0.033(4) 0.029(4) -0.004(3) -0.008(3) -0.005(3)
C51 0.123(10) 0.076(6) 0.034(5) -0.034(5) -0.019(6) 0.027(6)
C23 0.040(5) 0.050(5) 0.049(5) -0.015(4) 0.003(4) -0.004(4)
C77 0.038(5) 0.035(4) 0.031(4) -0.008(3) -0.002(4) -0.006(3)
C27 0.053(6) 0.034(4) 0.037(5) 0.010(4) -0.009(4) -0.005(4)
C82 0.130(10) 0.037(5) 0.029(5) -0.011(4) 0.025(5) -0.019(5)
C21 0.037(5) 0.038(4) 0.023(4) 0.000(3) 0.002(3) -0.010(3)
C72 0.055(6) 0.054(5) 0.032(5) 0.002(4) 0.015(4) -0.004(4)
N1AA 0.035(4) 0.026(3) 0.021(3) -0.004(2) 0.000(3) -0.006(2)
C75 0.048(6) 0.067(5) 0.034(5) -0.019(4) -0.007(4) -0.024(4)
C91 0.080(8) 0.047(5) 0.045(5) 0.004(4) -0.017(5) -0.022(5)
C18 0.067(7) 0.082(6) 0.038(5) -0.016(5) -0.016(5) -0.013(5)
C33 0.049(5) 0.037(4) 0.037(4) -0.014(3) -0.006(4) 0.010(4)
C2 0.042(5) 0.046(4) 0.027(4) 0.001(3) -0.003(4) -0.014(4)
C5 0.048(5) 0.042(4) 0.034(4) -0.009(4) -0.001(4) -0.018(4)
C19 0.088(8) 0.053(5) 0.035(5) -0.011(4) -0.022(5) 0.016(5)
C76 0.025(4) 0.059(5) 0.039(5) -0.013(4) -0.007(4) -0.014(4)
N2AA 0.080(6) 0.024(3) 0.029(3) -0.006(3) 0.021(3) -0.010(3)
C16 0.032(4) 0.024(3) 0.022(4) 0.003(3) 0.001(3) 0.004(3)
C78 0.026(4) 0.021(3) 0.023(4) -0.004(3) -0.001(3) -0.005(3)
N2 0.036(4) 0.052(4) 0.025(3) 0.000(3) -0.001(3) -0.016(3)
C30 0.029(4) 0.027(4) 0.031(4) -0.001(3) -0.002(3) -0.006(3)
C14 0.045(5) 0.026(4) 0.034(4) -0.009(3) 0.005(4) -0.007(3)
C39 0.040(5) 0.026(4) 0.026(4) -0.009(3) 0.001(3) -0.006(3)
C13 0.051(5) 0.028(4) 0.025(4) -0.008(3) -0.002(4) 0.010(3)
C52 0.114(9) 0.067(6) 0.044(5) -0.042(5) -0.020(6) 0.032(6)
C35 0.041(5) 0.037(4) 0.023(4) -0.012(3) 0.002(3) -0.007(3)
C40 0.032(4) 0.023(3) 0.024(4) -0.006(3) 0.003(3) -0.008(3)
C43 0.069(6) 0.031(4) 0.042(5) -0.018(4) -0.005(4) -0.005(4)
C89 0.093(8) 0.022(4) 0.068(6) -0.009(4) -0.020(6) -0.002(4)
C46 0.172(12) 0.089(7) 0.042(6) -0.036(5) -0.014(7) 0.042(7)
C41 0.038(5) 0.037(4) 0.033(4) -0.013(3) -0.008(4) -0.001(3)
O149 0.063(6) 0.136(7) 0.114(7) -0.068(6) 0.005(5) -0.023(5)
C65 0.035(5) 0.041(4) 0.069(6) -0.011(4) -0.011(5) -0.005(4)
C11 0.029(4) 0.037(4) 0.016(3) -0.003(3) 0.004(3) -0.006(3)
C47 0.129(12) 0.165(12) 0.043(6) -0.037(7) -0.029(7) -0.035(9)
C73 0.039(5) 0.020(3) 0.024(4) -0.001(3) -0.003(3) 0.003(3)
C54 0.039(5) 0.030(4) 0.017(3) -0.009(3) 0.001(3) -0.010(3)
C53 0.075(7) 0.036(4) 0.036(5) -0.015(4) -0.010(4) 0.011(4)
C4 0.051(6) 0.055(5) 0.039(5) -0.004(4) 0.001(4) -0.026(4)
C3 0.072(7) 0.056(5) 0.029(4) 0.004(4) -0.002(4) -0.029(5)
C34 0.049(5) 0.035(4) 0.022(4) -0.011(3) 0.005(4) -0.001(3)
C8A 0.032(4) 0.030(3) 0.028(3) -0.010(3) -0.001(3) 0.000(3)
C80 0.047(5) 0.031(4) 0.023(4) -0.008(3) 0.005(3) -0.010(3)
C70 0.057(6) 0.023(4) 0.035(4) 0.000(3) 0.002(4) 0.000(3)
C38 0.064(6) 0.020(4) 0.028(4) 0.001(3) -0.012(4) -0.013(3)
C50 0.078(7) 0.050(5) 0.028(4) -0.019(4) -0.013(4) 0.015(4)
C26 0.032(5) 0.037(4) 0.034(4) 0.001(3) -0.001(4) -0.007(3)
C45 0.139(10) 0.026(4) 0.022(4) -0.010(3) -0.020(5) 0.002(5)
C63 0.029(4) 0.021(3) 0.041(4) 0.005(3) 0.013(4) 0.000(3)
C60 0.031(5) 0.031(4) 0.047(5) 0.009(3) -0.009(4) -0.008(3)
C6 0.032(4) 0.024(3) 0.027(4) -0.006(3) 0.003(3) -0.005(3)
N193 0.066(6) 0.075(5) 0.105(7) -0.043(5) 0.017(5) -0.022(4)
C37 0.071(6) 0.025(4) 0.032(4) -0.012(3) -0.012(4) -0.008(4)
C62 0.025(4) 0.033(4) 0.049(5) -0.005(3) 0.000(4) -0.008(3)
C31 0.029(4) 0.028(4) 0.035(4) -0.002(3) 0.000(3) -0.005(3)
C32 0.049(5) 0.026(4) 0.044(5) -0.011(3) -0.017(4) 0.003(3)
N1A 0.030(3) 0.032(3) 0.025(3) -0.004(2) -0.001(3) -0.008(2)
C90 0.063(7) 0.048(5) 0.113(9) -0.031(6) -0.020(6) 0.002(5)
C10 0.037(5) 0.052(5) 0.028(4) -0.005(4) -0.002(4) -0.016(4)
C55 0.047(5) 0.009(3) 0.022(4) 0.002(3) -0.001(3) -0.008(3)
C83 0.130(10) 0.035(5) 0.041(5) -0.022(4) 0.032(6) -0.005(5)
C1 0.032(4) 0.018(3) 0.029(4) -0.007(3) 0.006(3) -0.006(3)
C61 0.031(5) 0.051(5) 0.041(5) -0.001(4) -0.009(4) -0.012(4)
C59 0.026(4) 0.029(4) 0.044(5) 0.001(3) -0.002(4) -0.008(3)
C87 0.073(7) 0.032(4) 0.061(6) -0.012(4) 0.016(5) -0.004(4)
C64 0.021(4) 0.029(4) 0.044(4) -0.007(3) 0.008(3) -0.003(3)
C79 0.037(5) 0.016(3) 0.025(4) 0.002(3) -0.002(3) -0.007(3)
C25 0.019(4) 0.027(4) 0.033(4) 0.000(3) 0.002(3) -0.007(3)
C93 0.055(5) 0.044(4) 0.052(5) -0.018(3) -0.001(3) -0.002(3)
C9A 0.029(4) 0.032(4) 0.029(3) -0.008(3) 0.001(3) -0.006(3)
C49 0.041(5) 0.035(4) 0.018(4) -0.005(3) -0.003(3) -0.013(3)
C7 0.060(6) 0.073(6) 0.022(4) -0.004(4) -0.003(4) -0.044(5)
C48 0.171(12) 0.087(7) 0.041(6) -0.029(5) 0.015(7) -0.022(7)
C58 0.030(5) 0.040(4) 0.038(4) 0.003(3) -0.009(4) -0.009(3)
C88 0.064(6) 0.027(4) 0.057(6) -0.012(4) 0.024(5) -0.008(4)
C1AA 0.074(5) 0.068(5) 0.070(5) -0.028(3) 0.003(3) -0.004(3)
C86 0.053(5) 0.049(4) 0.054(5) -0.020(3) -0.001(3) -0.003(3)
N1 0.030(3) 0.032(3) 0.025(3) -0.004(2) -0.001(3) -0.008(2)
C8 0.032(4) 0.030(3) 0.028(3) -0.010(3) -0.001(3) 0.000(3)
C9 0.029(4) 0.032(4) 0.029(3) -0.008(3) 0.001(3) -0.006(3)
C95A 0.082(6) 0.080(6) 0.079(6) -0.029(4) -0.001(3) -0.004(3)
C0AA 0.108(5) 0.103(5) 0.101(5) -0.039(3) 0.004(3) -0.005(3)
C85 0.048(7) 0.044(6) 0.046(6) -0.020(5) -0.001(5) 0.003(4)
C84 0.046(7) 0.042(6) 0.040(6) -0.016(4) -0.001(5) -0.004(5)
C93A 0.108(5) 0.103(5) 0.101(5) -0.039(3) 0.004(3) -0.005(3)
C94A 0.089(8) 0.078(7) 0.079(7) -0.030(5) -0.002(5) -0.003(5)
C86A 0.055(5) 0.044(4) 0.052(5) -0.018(3) -0.001(3) -0.002(3)
C85A 0.074(5) 0.068(5) 0.070(5) -0.028(3) 0.003(3) -0.004(3)
C84A 0.053(5) 0.049(4) 0.054(5) -0.020(3) -0.001(3) -0.003(3)
C2AA 0.082(6) 0.080(6) 0.079(6) -0.029(4) -0.001(3) -0.004(3)
C96A 0.108(5) 0.103(5) 0.101(5) -0.039(3) 0.004(3) -0.005(3)

loop_
_atom_type_symbol
_atom_type_description
_atom_type_scat_dispersion_real
_atom_type_scat_dispersion_imag
_atom_type_scat_source
C C 0.0033 0.0016 'International Tables Vol C Tables 4.2.6.8 and 6.1.1.4'
H H 0.0000 0.0000 'International Tables Vol C Tables 4.2.6.8 and 6.1.1.4'
Dy Dy -0.1892 4.4098 'International Tables Vol C Tables 4.2.6.8 and 6.1.1.4'
N N 0.0061 0.0033 'International Tables Vol C Tables 4.2.6.8 and 6.1.1.4'
O O 0.0106 0.0060 'International Tables Vol C Tables 4.2.6.8 and 6.1.1.4'
Zn Zn 0.2839 1.4301 'International Tables Vol C Tables 4.2.6.8 and 6.1.1.4'

loop_
_geom_angle_atom_site_label_1
_geom_angle_atom_site_label_2
_geom_angle_atom_site_label_3
_geom_angle
_geom_angle_site_symmetry_1
_geom_angle_site_symmetry_3
_geom_angle_publ_flag
Zn2 Dy1 Zn3 164.81(2) . . ?
O11 Dy1 Zn2 106.97(10) . . ?
O11 Dy1 Zn3 84.18(10) . . ?
O11 Dy1 O10 72.06(14) . . ?
O11 Dy1 O7 77.53(15) . . ?
O11 Dy1 O2 147.74(15) . . ?
O11 Dy1 O5 94.72(17) . . ?
O11 Dy1 O1 141.81(14) . . ?
O11 Dy1 O4 80.00(16) . . ?
O10 Dy1 Zn2 35.57(10) . . ?
O10 Dy1 Zn3 155.96(10) . . ?
O7 Dy1 Zn2 155.43(10) . . ?
O7 Dy1 Zn3 35.68(10) . . ?
O7 Dy1 O10 136.23(15) . . ?
O7 Dy1 O1 131.63(14) . . ?
O7 Dy1 O4 69.86(14) . . ?
O2 Dy1 Zn2 105.14(11) . . ?
O2 Dy1 Zn3 63.68(11) . . ?
O2 Dy1 O10 140.20(15) . . ?
O2 Dy1 O7 74.61(16) . . ?
O2 Dy1 O1 70.40(14) . . ?
O2 Dy1 O4 75.40(15) . . ?
O5 Dy1 Zn2 64.10(10) . . ?
O5 Dy1 Zn3 105.49(11) . . ?
O5 Dy1 O10 73.76(15) . . ?
O5 Dy1 O7 140.39(14) . . ?
O5 Dy1 O2 96.42(17) . . ?
O5 Dy1 O1 76.64(15) . . ?
O5 Dy1 O4 70.54(14) . . ?
O8 Dy1 Zn2 83.47(11) . . ?
O8 Dy1 Zn3 107.64(10) . . ?
O8 Dy1 O11 88.17(16) . . ?
O8 Dy1 O10 75.83(14) . . ?
O8 Dy1 O7 72.42(14) . . ?
O8 Dy1 O2 98.53(16) . . ?
O8 Dy1 O5 146.87(15) . . ?
O8 Dy1 O1 80.82(15) . . ?
O8 Dy1 O4 142.06(15) . . ?
O1 Dy1 Zn2 35.73(10) . . ?
O1 Dy1 Zn3 134.01(10) . . ?
O1 Dy1 O10 69.80(14) . . ?
O1 Dy1 O4 128.80(15) . . ?
O4 Dy1 Zn2 134.45(10) . . ?
O4 Dy1 Zn3 35.74(10) . . ?
O4 Dy1 O10 132.03(14) . . ?
O6 Zn2 Dy1 139.84(13) . . ?
O6 Zn2 O10 114.41(19) . . ?
O6 Zn2 O1 119.10(17) . . ?
O6 Zn2 N4 97.0(2) . . ?
O10 Zn2 Dy1 45.69(12) . . ?
O10 Zn2 O1 88.62(18) . . ?
O10 Zn2 N4 120.8(2) . . ?
O1 Zn2 Dy1 45.04(13) . . ?
O1 Zn2 N4 118.8(2) . . ?
N4 Zn2 Dy1 123.11(16) . . ?
O3 Zn3 Dy1 139.96(14) . . ?
O3 Zn3 O7 116.4(2) . . ?
O3 Zn3 O4 117.71(18) . . ?
O3 Zn3 N2 96.3(2) . . ?
O7 Zn3 Dy1 44.51(12) . . ?
O7 Zn3 N2 117.2(2) . . ?
O4 Zn3 Dy1 45.28(12) . . ?
O4 Zn3 O7 87.65(17) . . ?
O4 Zn3 N2 123.5(2) . . ?
N2 Zn3 Dy1 123.51(16) . . ?
O9 Zn5 O44 96.7(2) . . ?
O9 Zn5 N6 86.4(2) . . ?
O9 Zn5 O12 171.2(2) . . ?
O9 Zn5 N2AA 89.8(2) . . ?
N6 Zn5 O44 117.9(3) . . ?
O12 Zn5 O44 91.9(2) . . ?
O12 Zn5 N6 91.4(2) . . ?
O12 Zn5 N2AA 86.0(2) . . ?
N2AA Zn5 O44 104.6(3) . . ?
N2AA Zn5 N6 137.5(3) . . ?
H71A C71 H71B 109.5 . . ?
H71A C71 H71C 109.5 . . ?
H71B C71 H71C 109.5 . . ?
C69 C71 H71A 109.5 . . ?
C69 C71 H71B 109.5 . . ?
C69 C71 H71C 109.5 . . ?
C75 C74 H74 119.4 . . ?
C75 C74 C73 121.3(7) . . ?
C73 C74 H74 119.4 . . ?
C16 O3 Zn3 127.0(4) . . ?
C79 O11 Dy1 133.5(4) . . ?
H20A C20 H20B 109.5 . . ?
H20A C20 H20C 109.5 . . ?
H20B C20 H20C 109.5 . . ?
C17 C20 H20A 109.5 . . ?
C17 C20 H20B 109.5 . . ?
C17 C20 H20C 109.5 . . ?
C40 O6 Zn2 126.4(4) . . ?
H22A C22 H22B 109.5 . . ?
H22A C22 H22C 109.5 . . ?
H22B C22 H22C 109.5 . . ?
C21 C22 H22A 109.5 . . ?
C21 C22 H22B 109.5 . . ?
C21 C22 H22C 109.5 . . ?
C64 O9 Zn5 123.2(4) . . ?
H42A C42 H42B 109.5 . . ?
H42A C42 H42C 109.5 . . ?
H42B C42 H42C 109.5 . . ?
C41 C42 H42A 109.5 . . ?
C41 C42 H42B 109.5 . . ?
C41 C42 H42C 109.5 . . ?
C31 N3 H3 119.8 . . ?
C31 N3 C32 120.5(6) . . ?
C32 N3 H3 119.8 . . ?
C29 C28 H28 120.9 . . ?
C29 C28 C27 118.1(7) . . ?
C27 C28 H28 120.9 . . ?
H67A C67 H67B 109.5 . . ?
H67A C67 H67C 109.5 . . ?
H67B C67 H67C 109.5 . . ?
C65 C67 H67A 109.5 . . ?
C65 C67 H67B 109.5 . . ?
C65 C67 H67C 109.5 . . ?
C56 N5 H5 118.6 . . ?
C55 N5 H5 118.6 . . ?
C55 N5 C56 122.8(6) . . ?
C16 C15 C21 120.4(6) . . ?
C14 C15 C21 121.2(6) . . ?
C14 C15 C16 118.4(7) . . ?
Zn2 O10 Dy1 98.75(18) . . ?
C73 O10 Dy1 135.8(4) . . ?
C73 O10 Zn2 124.1(4) . . ?
Zn3 O7 Dy1 99.81(18) . . ?
C49 O7 Dy1 136.0(4) . . ?
C49 O7 Zn3 124.0(4) . . ?
H68A C68 H68B 109.5 . . ?
H68A C68 H68C 109.5 . . ?
H68B C68 H68C 109.5 . . ?
C65 C68 H68A 109.5 . . ?
C65 C68 H68B 109.5 . . ?
C65 C68 H68C 109.5 . . ?
N5 C56 H56A 108.9 . . ?
N5 C56 H56B 108.9 . . ?
N5 C56 C57 113.2(6) . . ?
H56A C56 H56B 107.8 . . ?
C57 C56 H56A 108.9 . . ?
C57 C56 H56B 108.9 . . ?
N193 O44 Zn5 114.9(7) . . ?
C28 C29 H29 119.0 . . ?
C28 C29 C30 122.1(7) . . ?
C30 C29 H29 119.0 . . ?
C56 C57 H57A 109.1 . . ?
C56 C57 H57B 109.1 . . ?
H57A C57 H57B 107.8 . . ?
N6 C57 C56 112.7(5) . . ?
N6 C57 H57A 109.1 . . ?
N6 C57 H57B 109.1 . . ?
C7 O2 Dy1 141.6(5) . . ?
H81A C81 H81B 107.8 . . ?
N2AA C81 H81A 109.0 . . ?
N2AA C81 H81B 109.0 . . ?
N2AA C81 C80 113.0(6) . . ?
C80 C81 H81A 109.0 . . ?
C80 C81 H81B 109.0 . . ?
C71 C69 C72 106.1(7) . . ?
C71 C69 C63 111.2(6) . . ?
C70 C69 C71 108.2(6) . . ?
C70 C69 C72 110.4(6) . . ?
C70 C69 C63 109.6(6) . . ?
C63 C69 C72 111.3(6) . . ?
C31 O5 Dy1 139.9(4) . . ?
C55 O8 Dy1 132.4(4) . . ?
C57 N6 Zn5 122.0(4) . . ?
C58 N6 Zn5 119.0(5) . . ?
C58 N6 C57 116.8(6) . . ?
Zn2 O1 Dy1 99.23(18) . . ?
C1 O1 Dy1 137.3(4) . . ?
C1 O1 Zn2 123.5(4) . . ?
C88 O12 Zn5 121.8(5) . . ?
H66A C66 H66B 109.5 . . ?
H66A C66 H66C 109.5 . . ?
H66B C66 H66C 109.5 . . ?
C65 C66 H66A 109.5 . . ?
C65 C66 H66B 109.5 . . ?
C65 C66 H66C 109.5 . . ?
H24A C24 H24B 109.5 . . ?
H24A C24 H24C 109.5 . . ?
H24B C24 H24C 109.5 . . ?
C21 C24 H24A 109.5 . . ?
C21 C24 H24B 109.5 . . ?
C21 C24 H24C 109.5 . . ?
C33 N4 Zn2 122.0(4) . . ?
C34 N4 Zn2 119.3(5) . . ?
C34 N4 C33 118.7(6) . . ?
H44A C44 H44B 109.5 . . ?
H44A C44 H44C 109.5 . . ?
H44B C44 H44C 109.5 . . ?
C41 C44 H44A 109.5 . . ?
C41 C44 H44B 109.5 . . ?
C41 C44 H44C 109.5 . . ?
C35 C36 H36 119.1 . . ?
C37 C36 H36 119.1 . . ?
C37 C36 C35 121.7(7) . . ?
H92A C92 H92B 109.5 . . ?
H92A C92 H92C 109.5 . . ?
H92B C92 H92C 109.5 . . ?
C89 C92 H92A 109.5 . . ?
C89 C92 H92B 109.5 . . ?
C89 C92 H92C 109.5 . . ?
C20 C17 C13 109.9(6) . . ?
C18 C17 C20 108.1(6) . . ?
C18 C17 C19 108.9(7) . . ?
C18 C17 C13 112.1(6) . . ?
C19 C17 C20 109.0(6) . . ?
C19 C17 C13 108.8(6) . . ?
Zn3 O4 Dy1 98.98(17) . . ?
C25 O4 Dy1 136.8(4) . . ?
C25 O4 Zn3 124.2(4) . . ?
C13 C12 H12 119.2 . . ?
C13 C12 C11 121.6(7) . . ?
C11 C12 H12 119.2 . . ?
C52 C51 H51 119.4 . . ?
C50 C51 H51 119.4 . . ?
C50 C51 C52 121.3(7) . . ?
H23A C23 H23B 109.5 . . ?
H23A C23 H23C 109.5 . . ?
H23B C23 H23C 109.5 . . ?
C21 C23 H23A 109.5 . . ?
C21 C23 H23B 109.5 . . ?
C21 C23 H23C 109.5 . . ?
C76 C77 H77 119.6 . . ?
C76 C77 C78 120.8(7) . . ?
C78 C77 H77 119.6 . . ?
C28 C27 H27 119.4 . . ?
C26 C27 C28 121.2(7) . . ?
C26 C27 H27 119.4 . . ?
N2AA C82 H82 116.6 . . ?
N2AA C82 C83 126.7(8) . . ?
C83 C82 H82 116.6 . . ?
C22 C21 C23 109.4(6) . . ?
C15 C21 C22 109.3(6) . . ?
C15 C21 C24 112.8(6) . . ?
C15 C21 C23 111.4(6) . . ?
C24 C21 C22 106.7(6) . . ?
C24 C21 C23 107.0(7) . . ?
C69 C72 H72A 109.5 . . ?
C69 C72 H72B 109.5 . . ?
C69 C72 H72C 109.5 . . ?
H72A C72 H72B 109.5 . . ?
H72A C72 H72C 109.5 . . ?
H72B C72 H72C 109.5 . . ?
C80 N1AA H1AA 119.5 . . ?
C79 N1AA H1AA 119.5 . . ?
C79 N1AA C80 121.1(6) . . ?
C74 C75 H75 119.2 . . ?
C76 C75 C74 121.5(7) . . ?
C76 C75 H75 119.2 . . ?
H91A C91 H91B 109.5 . . ?
H91A C91 H91C 109.5 . . ?
H91B C91 H91C 109.5 . . ?
C89 C91 H91A 109.5 . . ?
C89 C91 H91B 109.5 . . ?
C89 C91 H91C 109.5 . . ?
C17 C18 H18A 109.5 . . ?
C17 C18 H18B 109.5 . . ?
C17 C18 H18C 109.5 . . ?
H18A C18 H18B 109.5 . . ?
H18A C18 H18C 109.5 . . ?
H18B C18 H18C 109.5 . . ?
N4 C33 H33A 109.6 . . ?
N4 C33 H33B 109.6 . . ?
N4 C33 C32 110.4(6) . . ?
H33A C33 H33B 108.1 . . ?
C32 C33 H33A 109.6 . . ?
C32 C33 H33B 109.6 . . ?
C3 C2 H2 118.8 . . ?
C3 C2 C1 122.3(7) . . ?
C1 C2 H2 118.8 . . ?
C4 C5 H5A 119.2 . . ?
C4 C5 C6 121.7(7) . . ?
C6 C5 H5A 119.2 . . ?
C17 C19 H19A 109.5 . . ?
C17 C19 H19B 109.5 . . ?
C17 C19 H19C 109.5 . . ?
H19A C19 H19B 109.5 . . ?
H19A C19 H19C 109.5 . . ?
H19B C19 H19C 109.5 . . ?
C77 C76 H76 120.6 . . ?
C75 C76 C77 118.9(7) . . ?
C75 C76 H76 120.6 . . ?
C81 N2AA Zn5 123.8(5) . . ?
C82 N2AA Zn5 120.3(6) . . ?
C82 N2AA C81 114.4(6) . . ?
O3 C16 C15 119.0(6) . . ?
O3 C16 C11 122.8(6) . . ?
C11 C16 C15 118.2(6) . . ?
C77 C78 C73 119.8(6) . . ?
C77 C78 C79 119.4(6) . . ?
C73 C78 C79 120.8(6) . . ?
C10 N2 Zn3 119.3(5) . . ?
C10 N2 C9A 120.0(8) . . ?
C10 N2 C9 114.4(9) . . ?
C9A N2 Zn3 120.4(7) . . ?
C9 N2 Zn3 123.4(8) . . ?
C29 C30 C31 119.2(6) . . ?
C25 C30 C29 119.6(6) . . ?
C25 C30 C31 121.2(6) . . ?
C15 C14 H14 117.6 . . ?
C15 C14 C13 124.9(7) . . ?
C13 C14 H14 117.6 . . ?
C40 C39 C41 120.5(6) . . ?
C38 C39 C40 116.7(6) . . ?
C38 C39 C41 122.8(6) . . ?
C12 C13 C17 122.9(7) . . ?
C12 C13 C14 116.6(6) . . ?
C14 C13 C17 120.5(7) . . ?
C51 C52 H52 120.8 . . ?
C53 C52 C51 118.5(8) . . ?
C53 C52 H52 120.8 . . ?
C36 C35 C40 120.4(6) . . ?
C36 C35 C34 114.6(6) . . ?
C40 C35 C34 125.0(6) . . ?
O6 C40 C39 118.6(6) . . ?
O6 C40 C35 122.9(6) . . ?
C35 C40 C39 118.5(6) . . ?
H43A C43 H43B 109.5 . . ?
H43A C43 H43C 109.5 . . ?
H43B C43 H43C 109.5 . . ?
C41 C43 H43A 109.5 . . ?
C41 C43 H43B 109.5 . . ?
C41 C43 H43C 109.5 . . ?
C91 C89 C92 107.0(8) . . ?
C91 C89 C90 111.0(8) . . ?
C90 C89 C92 106.8(7) . . ?
C87 C89 C92 111.2(8) . . ?
C87 C89 C91 109.5(7) . . ?
C87 C89 C90 111.2(8) . . ?
H46A C46 H46B 109.5 . . ?
H46A C46 H46C 109.5 . . ?
H46B C46 H46C 109.5 . . ?
C45 C46 H46A 109.5 . . ?
C45 C46 H46B 109.5 . . ?
C45 C46 H46C 109.5 . . ?
C42 C41 C44 108.3(7) . . ?
C42 C41 C39 112.0(6) . . ?
C42 C41 C43 107.0(6) . . ?
C39 C41 C44 110.0(6) . . ?
C39 C41 C43 109.5(6) . . ?
C43 C41 C44 109.9(6) . . ?
H99A C99 H99B 109.5 . . ?
H99A C99 H99C 109.5 . . ?
H99B C99 H99C 109.5 . . ?
C100 C99 H99A 109.5 . . ?
C100 C99 H99B 109.5 . . ?
C100 C99 H99C 109.5 . . ?
C67 C65 C61 108.0(7) . . ?
C68 C65 C67 107.3(7) . . ?
C68 C65 C66 110.8(7) . . ?
C68 C65 C61 111.9(7) . . ?
C66 C65 C67 107.2(8) . . ?
C66 C65 C61 111.3(7) . . ?
C12 C11 C10 115.0(6) . . ?
C16 C11 C12 120.3(6) . . ?
C16 C11 C10 124.8(6) . . ?
H47A C47 H47B 109.5 . . ?
H47A C47 H47C 109.5 . . ?
H47B C47 H47C 109.5 . . ?
C45 C47 H47A 109.5 . . ?
C45 C47 H47B 109.5 . . ?
C45 C47 H47C 109.5 . . ?
O10 C73 C74 120.3(6) . . ?
O10 C73 C78 122.0(6) . . ?
C78 C73 C74 117.6(7) . . ?
C53 C54 C55 120.1(6) . . ?
C53 C54 C49 120.7(6) . . ?
C49 C54 C55 119.2(6) . . ?
C52 C53 C54 121.7(7) . . ?
C52 C53 H53 119.1 . . ?
C54 C53 H53 119.1 . . ?
C5 C4 H4 120.7 . . ?
C5 C4 C3 118.7(7) . . ?
C3 C4 H4 120.7 . . ?
C2 C3 C4 120.5(7) . . ?
C2 C3 H3A 119.8 . . ?
C4 C3 H3A 119.8 . . ?
N4 C34 C35 129.2(7) . . ?
N4 C34 H34 115.4 . . ?
C35 C34 H34 115.4 . . ?
H8AA C8A H8AB 106.2 . . ?
N1A C8A H8AA 105.9 . . ?
N1A C8A H8AB 105.9 . . ?
C9A C8A H8AA 105.9 . . ?
C9A C8A H8AB 105.9 . . ?
C9A C8A N1A 125.6(13) . . ?
C81 C80 H80A 109.5 . . ?
C81 C80 H80B 109.5 . . ?
N1AA C80 C81 110.7(6) . . ?
N1AA C80 H80A 109.5 . . ?
N1AA C80 H80B 109.5 . . ?
H80A C80 H80B 108.1 . . ?
C69 C70 H70A 109.5 . . ?
C69 C70 H70B 109.5 . . ?
C69 C70 H70C 109.5 . . ?
H70A C70 H70B 109.5 . . ?
H70A C70 H70C 109.5 . . ?
H70B C70 H70C 109.5 . . ?
C39 C38 H38 117.1 . . ?
C39 C38 C37 125.7(6) . . ?
C37 C38 H38 117.1 . . ?
C51 C50 H50 119.5 . . ?
C51 C50 C49 121.1(8) . . ?
C49 C50 H50 119.5 . . ?
N8 C100 C99 177.8(13) . . ?
C27 C26 H26 119.2 . . ?
C27 C26 C25 121.7(7) . . ?
C25 C26 H26 119.2 . . ?
C46 C45 C37 111.0(7) . . ?
C47 C45 C46 108.0(8) . . ?
C47 C45 C37 109.8(9) . . ?
C47 C45 C48 112.0(9) . . ?
C48 C45 C46 106.5(10) . . ?
C48 C45 C37 109.3(6) . . ?
C62 C63 C69 121.2(6) . . ?
C62 C63 C64 119.2(6) . . ?
C64 C63 C69 119.6(7) . . ?
C61 C60 H60 118.9 . . ?
C61 C60 C59 122.3(7) . . ?
C59 C60 H60 118.9 . . ?
C5 C6 C1 119.3(6) . . ?
C5 C6 C7 120.4(6) . . ?
C1 C6 C7 120.3(6) . . ?
O33 N193 O149 111.5(11) . . ?
O44 N193 O33 123.9(11) . . ?
O44 N193 O149 124.5(10) . . ?
C36 C37 C38 116.9(6) . . ?
C36 C37 C45 123.5(7) . . ?
C38 C37 C45 119.5(6) . . ?
C63 C62 H62 117.8 . . ?
C63 C62 C61 124.4(7) . . ?
C61 C62 H62 117.8 . . ?
N3 C31 C30 120.8(6) . . ?
O5 C31 N3 116.9(6) . . ?
O5 C31 C30 122.3(6) . . ?
N3 C32 C33 112.4(6) . . ?
N3 C32 H32A 109.1 . . ?
N3 C32 H32B 109.1 . . ?
C33 C32 H32A 109.1 . . ?
C33 C32 H32B 109.1 . . ?
H32A C32 H32B 107.9 . . ?
C8A N1A H1A 120.2 . . ?
C7 N1A C8A 119.5(10) . . ?
C7 N1A H1A 120.2 . . ?
C89 C90 H90A 109.5 . . ?
C89 C90 H90B 109.5 . . ?
C89 C90 H90C 109.5 . . ?
H90A C90 H90B 109.5 . . ?
H90A C90 H90C 109.5 . . ?
H90B C90 H90C 109.5 . . ?
N2 C10 C11 129.6(7) . . ?
N2 C10 H10 115.2 . . ?
C11 C10 H10 115.2 . . ?
N5 C55 C54 117.8(6) . . ?
O8 C55 N5 118.9(6) . . ?
O8 C55 C54 123.3(6) . . ?
C88 C83 C82 122.2(7) . . ?
C88 C83 C84A 123.8(9) . . ?
C84 C83 C82 119.5(10) . . ?
C84 C83 C88 117.8(10) . . ?
C84A C83 C82 109.4(9) . . ?
O1 C1 C2 120.1(6) . . ?
O1 C1 C6 122.2(6) . . ?
C2 C1 C6 117.5(6) . . ?
C60 C61 C65 120.0(7) . . ?
C60 C61 C62 116.7(7) . . ?
C62 C61 C65 123.3(7) . . ?
C60 C59 C64 120.7(6) . . ?
C60 C59 C58 115.3(6) . . ?
C64 C59 C58 123.2(6) . . ?
C88 C87 C89 120.0(7) . . ?
C88 C87 C86A 114.3(10) . . ?
C86 C87 C89 116.4(12) . . ?
C86 C87 C88 122.2(13) . . ?
C86A C87 C89 124.9(9) . . ?
O9 C64 C63 122.7(6) . . ?
O9 C64 C59 120.5(6) . . ?
C59 C64 C63 116.6(6) . . ?
O11 C79 N1AA 120.8(6) . . ?
O11 C79 C78 122.0(7) . . ?
N1AA C79 C78 117.1(6) . . ?
O4 C25 C30 124.0(6) . . ?
O4 C25 C26 118.7(6) . . ?
C30 C25 C26 117.3(6) . . ?
C1AA C93 C85 108.6(16) . . ?
C2AA C93 C1AA 105.0(15) . . ?
C2AA C93 C85 115.7(18) . . ?
C2AA C93 C96A 105.6(16) . . ?
C96A C93 C1AA 106.4(17) . . ?
C96A C93 C85 114.7(15) . . ?
N2 C9A H9AA 103.4 . . ?
N2 C9A H9AB 103.4 . . ?
C8A C9A N2 135.0(14) . . ?
C8A C9A H9AA 103.4 . . ?
C8A C9A H9AB 103.4 . . ?
H9AA C9A H9AB 105.2 . . ?
O7 C49 C54 124.0(5) . . ?
O7 C49 C50 119.1(6) . . ?
C54 C49 C50 116.8(7) . . ?
O2 C7 C6 126.6(7) . . ?
O2 C7 N1A 110.6(7) . . ?
O2 C7 N1 110.0(8) . . ?
C6 C7 N1A 116.5(8) . . ?
N1 C7 C6 114.2(7) . . ?
C45 C48 H48A 109.5 . . ?
C45 C48 H48B 109.5 . . ?
C45 C48 H48C 109.5 . . ?
H48A C48 H48B 109.5 . . ?
H48A C48 H48C 109.5 . . ?
H48B C48 H48C 109.5 . . ?
N6 C58 C59 128.1(7) . . ?
N6 C58 H58 116.0 . . ?
C59 C58 H58 116.0 . . ?
O12 C88 C83 122.4(6) . . ?
O12 C88 C87 121.1(7) . . ?
C83 C88 C87 116.4(7) . . ?
C93 C1AA H1AB 109.5 . . ?
C93 C1AA H1AC 109.5 . . ?
C93 C1AA H1AD 109.5 . . ?
H1AB C1AA H1AC 109.5 . . ?
H1AB C1AA H1AD 109.5 . . ?
H1AC C1AA H1AD 109.5 . . ?
C87 C86 H86 119.9 . . ?
C87 C86 C85 120.2(19) . . ?
C85 C86 H86 119.9 . . ?
C7 N1 H1 120.2 . . ?
C7 N1 C8 119.6(10) . . ?
C8 N1 H1 120.2 . . ?
N1 C8 H8A 104.9 . . ?
N1 C8 H8B 104.9 . . ?
H8A C8 H8B 105.8 . . ?
C9 C8 N1 129.5(16) . . ?
C9 C8 H8A 104.9 . . ?
C9 C8 H8B 104.9 . . ?
N2 C9 H9A 105.7 . . ?
N2 C9 H9B 105.7 . . ?
C8 C9 N2 126.5(18) . . ?
C8 C9 H9A 105.7 . . ?
C8 C9 H9B 105.7 . . ?
H9A C9 H9B 106.1 . . ?
H95A C95A H95B 109.5 . . ?
H95A C95A H95C 109.5 . . ?
H95B C95A H95C 109.5 . . ?
C93A C95A H95A 109.5 . . ?
C93A C95A H95B 109.5 . . ?
C93A C95A H95C 109.5 . . ?
H0AA C0AA H0AB 109.5 . . ?
H0AA C0AA H0AC 109.5 . . ?
H0AB C0AA H0AC 109.5 . . ?
C93A C0AA H0AA 109.5 . . ?
C93A C0AA H0AB 109.5 . . ?
C93A C0AA H0AC 109.5 . . ?
C86 C85 C93 119.6(17) . . ?
C84 C85 C93 124.5(17) . . ?
C84 C85 C86 115.9(18) . . ?
C83 C84 C85 125.1(17) . . ?
C83 C84 H84 117.4 . . ?
C85 C84 H84 117.4 . . ?
C0AA C93A C95A 104.5(17) . . ?
C0AA C93A C85A 93(2) . . ?
C94A C93A C95A 118(2) . . ?
C94A C93A C0AA 126(2) . . ?
C94A C93A C85A 110.2(19) . . ?
C85A C93A C95A 99.3(17) . . ?
C93A C94A H94A 109.5 . . ?
C93A C94A H94B 109.5 . . ?
C93A C94A H94C 109.5 . . ?
H94A C94A H94B 109.5 . . ?
H94A C94A H94C 109.5 . . ?
H94B C94A H94C 109.5 . . ?
C87 C86A H86A 114.8 . . ?
C85A C86A C87 130.4(15) . . ?
C85A C86A H86A 114.8 . . ?
C86A C85A C93A 127.1(17) . . ?
C86A C85A C84A 114.0(16) . . ?
C84A C85A C93A 118.8(17) . . ?
C83 C84A H84A 120.9 . . ?
C85A C84A C83 118.3(14) . . ?
C85A C84A H84A 120.9 . . ?
C93 C2AA H2AA 109.5 . . ?
C93 C2AA H2AB 109.5 . . ?
C93 C2AA H2AC 109.5 . . ?
H2AA C2AA H2AB 109.5 . . ?
H2AA C2AA H2AC 109.5 . . ?
H2AB C2AA H2AC 109.5 . . ?
C93 C96A H96A 109.5 . . ?
C93 C96A H96B 109.5 . . ?
C93 C96A H96C 109.5 . . ?
H96A C96A H96B 109.5 . . ?
H96A C96A H96C 109.5 . . ?
H96B C96A H96C 109.5 . . ?
N9 C98 C97 162(3) . . ?
C98 C97 H97A 109.5 . . ?
C98 C97 H97B 109.5 . . ?
C98 C97 H97C 109.5 . . ?
H97A C97 H97B 109.5 . . ?
H97A C97 H97C 109.5 . . ?
H97B C97 H97C 109.5 . . ?
H10A C102 H10B 109.5 . . ?
H10A C102 H10C 109.5 . . ?
H10B C102 H10C 109.5 . . ?
C101 C102 H10A 109.5 . . ?
C101 C102 H10B 109.5 . . ?
C101 C102 H10C 109.5 . . ?
N7 C101 C102 161(3) . . ?

loop_
_geom_bond_atom_site_label_1
_geom_bond_atom_site_label_2
_geom_bond_distance
_geom_bond_site_symmetry_2
_geom_bond_publ_flag
Dy1 Zn2 3.3230(8) . ?
Dy1 Zn3 3.3305(8) . ?
Dy1 O11 2.289(5) . ?
Dy1 O10 2.406(4) . ?
Dy1 O7 2.370(4) . ?
Dy1 O2 2.291(4) . ?
Dy1 O5 2.291(4) . ?
Dy1 O8 2.282(4) . ?
Dy1 O1 2.382(4) . ?
Dy1 O4 2.396(4) . ?
Zn2 O6 1.911(4) . ?
Zn2 O10 1.956(4) . ?
Zn2 O1 1.966(4) . ?
Zn2 N4 1.993(5) . ?
Zn3 O3 1.910(4) . ?
Zn3 O7 1.971(4) . ?
Zn3 O4 1.969(4) . ?
Zn3 N2 1.991(6) . ?
Zn5 O9 2.038(4) . ?
Zn5 O44 2.090(7) . ?
Zn5 N6 2.085(6) . ?
Zn5 O12 2.049(4) . ?
Zn5 N2AA 2.076(6) . ?
C71 H71A 0.9600 . ?
C71 H71B 0.9600 . ?
C71 H71C 0.9600 . ?
C71 C69 1.549(10) . ?
C74 H74 0.9300 . ?
C74 C75 1.376(10) . ?
C74 C73 1.409(9) . ?
O3 C16 1.301(7) . ?
O11 C79 1.239(8) . ?
C20 H20A 0.9600 . ?
C20 H20B 0.9600 . ?
C20 H20C 0.9600 . ?
C20 C17 1.533(10) . ?
O6 C40 1.306(7) . ?
C22 H22A 0.9600 . ?
C22 H22B 0.9600 . ?
C22 H22C 0.9600 . ?
C22 C21 1.542(9) . ?
O9 C64 1.309(8) . ?
C42 H42A 0.9600 . ?
C42 H42B 0.9600 . ?
C42 H42C 0.9600 . ?
C42 C41 1.521(9) . ?
N3 H3 0.8600 . ?
N3 C31 1.318(8) . ?
N3 C32 1.469(8) . ?
C28 H28 0.9300 . ?
C28 C29 1.367(9) . ?
C28 C27 1.384(10) . ?
C67 H67A 0.9600 . ?
C67 H67B 0.9600 . ?
C67 H67C 0.9600 . ?
C67 C65 1.549(12) . ?
N5 H5 0.8600 . ?
N5 C56 1.451(8) . ?
N5 C55 1.342(9) . ?
C15 C21 1.538(10) . ?
C15 C16 1.432(9) . ?
C15 C14 1.369(9) . ?
O10 C73 1.331(8) . ?
O33 N193 1.286(11) . ?
O7 C49 1.326(8) . ?
C68 H68A 0.9600 . ?
C68 H68B 0.9600 . ?
C68 H68C 0.9600 . ?
C68 C65 1.514(10) . ?
C56 H56A 0.9700 . ?
C56 H56B 0.9700 . ?
C56 C57 1.493(10) . ?
O44 N193 1.246(10) . ?
C29 H29 0.9300 . ?
C29 C30 1.407(9) . ?
C57 H57A 0.9700 . ?
C57 H57B 0.9700 . ?
C57 N6 1.466(8) . ?
O2 C7 1.226(8) . ?
C81 H81A 0.9700 . ?
C81 H81B 0.9700 . ?
C81 N2AA 1.483(8) . ?
C81 C80 1.513(10) . ?
C69 C72 1.554(10) . ?
C69 C70 1.528(10) . ?
C69 C63 1.550(9) . ?
O5 C31 1.260(7) . ?
O8 C55 1.258(8) . ?
N6 C58 1.281(8) . ?
O1 C1 1.347(7) . ?
O12 C88 1.308(9) . ?
C66 H66A 0.9600 . ?
C66 H66B 0.9600 . ?
C66 H66C 0.9600 . ?
C66 C65 1.516(10) . ?
C24 H24A 0.9600 . ?
C24 H24B 0.9600 . ?
C24 H24C 0.9600 . ?
C24 C21 1.540(9) . ?
N4 C33 1.477(8) . ?
N4 C34 1.284(8) . ?
C44 H44A 0.9600 . ?
C44 H44B 0.9600 . ?
C44 H44C 0.9600 . ?
C44 C41 1.546(10) . ?
C36 H36 0.9300 . ?
C36 C35 1.419(9) . ?
C36 C37 1.362(9) . ?
C92 H92A 0.9600 . ?
C92 H92B 0.9600 . ?
C92 H92C 0.9600 . ?
C92 C89 1.573(10) . ?
C17 C18 1.530(11) . ?
C17 C19 1.531(9) . ?
C17 C13 1.546(9) . ?
O4 C25 1.340(7) . ?
C12 H12 0.9300 . ?
C12 C13 1.374(9) . ?
C12 C11 1.423(9) . ?
C51 H51 0.9300 . ?
C51 C52 1.381(11) . ?
C51 C50 1.365(11) . ?
C23 H23A 0.9600 . ?
C23 H23B 0.9600 . ?
C23 H23C 0.9600 . ?
C23 C21 1.551(10) . ?
C77 H77 0.9300 . ?
C77 C76 1.400(9) . ?
C77 C78 1.404(9) . ?
C27 H27 0.9300 . ?
C27 C26 1.364(10) . ?
C82 H82 0.9300 . ?
C82 N2AA 1.272(9) . ?
C82 C83 1.483(11) . ?
C72 H72A 0.9600 . ?
C72 H72B 0.9600 . ?
C72 H72C 0.9600 . ?
N1AA H1AA 0.8600 . ?
N1AA C80 1.462(8) . ?
N1AA C79 1.338(9) . ?
C75 H75 0.9300 . ?
C75 C76 1.364(10) . ?
C91 H91A 0.9600 . ?
C91 H91B 0.9600 . ?
C91 H91C 0.9600 . ?
C91 C89 1.542(13) . ?
C18 H18A 0.9600 . ?
C18 H18B 0.9600 . ?
C18 H18C 0.9600 . ?
C33 H33A 0.9700 . ?
C33 H33B 0.9700 . ?
C33 C32 1.532(10) . ?
C2 H2 0.9300 . ?
C2 C3 1.373(10) . ?
C2 C1 1.380(9) . ?
C5 H5A 0.9300 . ?
C5 C4 1.380(10) . ?
C5 C6 1.389(9) . ?
C19 H19A 0.9600 . ?
C19 H19B 0.9600 . ?
C19 H19C 0.9600 . ?
C76 H76 0.9300 . ?
N8 C100 1.146(12) . ?
C16 C11 1.417(9) . ?
C78 C73 1.408(9) . ?
C78 C79 1.490(9) . ?
N2 C10 1.296(8) . ?
N2 C9A 1.472(16) . ?
N2 C9 1.537(18) . ?
C30 C31 1.493(9) . ?
C30 C25 1.392(9) . ?
C14 H14 0.9300 . ?
C14 C13 1.411(10) . ?
C39 C40 1.442(9) . ?
C39 C41 1.524(9) . ?
C39 C38 1.385(9) . ?
C52 H52 0.9300 . ?
C52 C53 1.367(10) . ?
C35 C40 1.422(9) . ?
C35 C34 1.441(9) . ?
C43 H43A 0.9600 . ?
C43 H43B 0.9600 . ?
C43 H43C 0.9600 . ?
C43 C41 1.541(9) . ?
C89 C90 1.545(12) . ?
C89 C87 1.541(11) . ?
C46 H46A 0.9600 . ?
C46 H46B 0.9600 . ?
C46 H46C 0.9600 . ?
C46 C45 1.539(13) . ?
C99 H99A 0.9600 . ?
C99 H99B 0.9600 . ?
C99 H99C 0.9600 . ?
C99 C100 1.414(13) . ?
O149 N193 1.300(11) . ?
C65 C61 1.566(10) . ?
C11 C10 1.424(9) . ?
C47 H47A 0.9600 . ?
C47 H47B 0.9600 . ?
C47 H47C 0.9600 . ?
C47 C45 1.491(14) . ?
C54 C53 1.379(9) . ?
C54 C55 1.492(8) . ?
C54 C49 1.400(9) . ?
C53 H53 0.9300 . ?
C4 H4 0.9300 . ?
C4 C3 1.387(10) . ?
C3 H3A 0.9300 . ?
C34 H34 0.9300 . ?
C8A H8AA 0.9700 . ?
C8A H8AB 0.9700 . ?
C8A N1A 1.462(15) . ?
C8A C9A 1.116(17) . ?
C80 H80A 0.9700 . ?
C80 H80B 0.9700 . ?
C70 H70A 0.9600 . ?
C70 H70B 0.9600 . ?
C70 H70C 0.9600 . ?
C38 H38 0.9300 . ?
C38 C37 1.402(10) . ?
C50 H50 0.9300 . ?
C50 C49 1.413(9) . ?
C26 H26 0.9300 . ?
C26 C25 1.411(9) . ?
C45 C37 1.545(10) . ?
C45 C48 1.501(12) . ?
C63 C62 1.381(10) . ?
C63 C64 1.431(9) . ?
C60 H60 0.9300 . ?
C60 C61 1.370(9) . ?
C60 C59 1.407(10) . ?
C6 C1 1.428(9) . ?
C6 C7 1.443(9) . ?
C62 H62 0.9300 . ?
C62 C61 1.391(10) . ?
C32 H32A 0.9700 . ?
C32 H32B 0.9700 . ?
N1A H1A 0.8600 . ?
N1A C7 1.443(12) . ?
C90 H90A 0.9600 . ?
C90 H90B 0.9600 . ?
C90 H90C 0.9600 . ?
C10 H10 0.9300 . ?
C83 C88 1.402(11) . ?
C83 C84 1.358(19) . ?
C83 C84A 1.482(17) . ?
C59 C64 1.427(9) . ?
C59 C58 1.458(9) . ?
C87 C88 1.449(10) . ?
C87 C86 1.32(2) . ?
C87 C86A 1.464(19) . ?
C93 C1AA 1.58(3) . ?
C93 C85 1.59(3) . ?
C93 C2AA 1.57(3) . ?
C93 C96A 1.57(3) . ?
C9A H9AA 0.9700 . ?
C9A H9AB 0.9700 . ?
C7 N1 1.423(13) . ?
C48 H48A 0.9600 . ?
C48 H48B 0.9600 . ?
C48 H48C 0.9600 . ?
C58 H58 0.9300 . ?
C1AA H1AB 0.9600 . ?
C1AA H1AC 0.9600 . ?
C1AA H1AD 0.9600 . ?
C86 H86 0.9300 . ?
C86 C85 1.43(3) . ?
N1 H1 0.8600 . ?
N1 C8 1.477(17) . ?
C8 H8A 0.9700 . ?
C8 H8B 0.9700 . ?
C8 C9 1.088(19) . ?
C9 H9A 0.9700 . ?
C9 H9B 0.9700 . ?
C95A H95A 0.9600 . ?
C95A H95B 0.9600 . ?
C95A H95C 0.9600 . ?
C95A C93A 1.68(4) . ?
C0AA H0AA 0.9600 . ?
C0AA H0AB 0.9600 . ?
C0AA H0AC 0.9600 . ?
C0AA C93A 1.63(4) . ?
C85 C84 1.37(2) . ?
C84 H84 0.9300 . ?
C93A C94A 1.38(3) . ?
C93A C85A 1.64(3) . ?
C94A H94A 0.9600 . ?
C94A H94B 0.9600 . ?
C94A H94C 0.9600 . ?
C86A H86A 0.9300 . ?
C86A C85A 1.37(2) . ?
C85A C84A 1.42(2) . ?
C84A H84A 0.9300 . ?
C2AA H2AA 0.9600 . ?
C2AA H2AB 0.9600 . ?
C2AA H2AC 0.9600 . ?
C96A H96A 0.9600 . ?
C96A H96B 0.9600 . ?
C96A H96C 0.9600 . ?
C98 N9 1.12(3) . ?
C98 C97 1.54(3) . ?
C97 H97A 0.9600 . ?
C97 H97B 0.9600 . ?
C97 H97C 0.9600 . ?
C102 H10A 0.9600 . ?
C102 H10B 0.9600 . ?
C102 H10C 0.9600 . ?
C102 C101 1.588(9) . ?
C101 N7 1.178(10) . ?

loop_
_geom_torsion_atom_site_label_1
_geom_torsion_atom_site_label_2
_geom_torsion_atom_site_label_3
_geom_torsion_atom_site_label_4
_geom_torsion
_geom_torsion_site_symmetry_1
_geom_torsion_site_symmetry_2
_geom_torsion_site_symmetry_3
_geom_torsion_site_symmetry_4
_geom_torsion_publ_flag
Dy1 O11 C79 N1AA -125.2(6) . . . . ?
Dy1 O11 C79 C78 52.6(8) . . . . ?
Dy1 O10 C73 C74 -170.9(4) . . . . ?
Dy1 O10 C73 C78 13.2(9) . . . . ?
Dy1 O7 C49 C54 7.7(11) . . . . ?
Dy1 O7 C49 C50 -174.3(5) . . . . ?
Dy1 O2 C7 C6 -7.5(16) . . . . ?
Dy1 O2 C7 N1A -158.4(6) . . . . ?
Dy1 O2 C7 N1 137.0(7) . . . . ?
Dy1 O5 C31 N3 144.7(6) . . . . ?
Dy1 O5 C31 C30 -33.6(11) . . . . ?
Dy1 O8 C55 N5 -127.2(5) . . . . ?
Dy1 O8 C55 C54 51.0(9) . . . . ?
Dy1 O1 C1 C2 -169.9(5) . . . . ?
Dy1 O1 C1 C6 14.0(10) . . . . ?
Dy1 O4 C25 C30 3.7(10) . . . . ?
Dy1 O4 C25 C26 -175.0(5) . . . . ?
Zn2 O6 C40 C39 177.0(5) . . . . ?
Zn2 O6 C40 C35 -3.7(9) . . . . ?
Zn2 O10 C73 C74 -7.2(8) . . . . ?
Zn2 O10 C73 C78 176.8(4) . . . . ?
Zn2 O1 C1 C2 10.2(8) . . . . ?
Zn2 O1 C1 C6 -165.9(5) . . . . ?
Zn2 N4 C33 C32 66.7(7) . . . . ?
Zn2 N4 C34 C35 -3.4(11) . . . . ?
Zn3 O3 C16 C15 175.1(4) . . . . ?
Zn3 O3 C16 C11 -5.5(9) . . . . ?
Zn3 O7 C49 C54 -178.8(5) . . . . ?
Zn3 O7 C49 C50 -0.8(9) . . . . ?
Zn3 O4 C25 C30 -173.5(5) . . . . ?
Zn3 O4 C25 C26 7.7(8) . . . . ?
Zn3 N2 C10 C11 0.4(11) . . . . ?
Zn3 N2 C9A C8A -47(2) . . . . ?
Zn3 N2 C9 C8 28(2) . . . . ?
Zn5 O9 C64 C63 -152.4(5) . . . . ?
Zn5 O9 C64 C59 32.2(9) . . . . ?
Zn5 O44 N193 O33 -159.7(8) . . . . ?
Zn5 O44 N193 O149 19.1(11) . . . . ?
Zn5 N6 C58 C59 -16.2(11) . . . . ?
Zn5 O12 C88 C83 31.7(12) . . . . ?
Zn5 O12 C88 C87 -146.6(7) . . . . ?
C71 C69 C63 C62 -5.8(10) . . . . ?
C71 C69 C63 C64 175.7(7) . . . . ?
C74 C75 C76 C77 2.2(12) . . . . ?
O3 C16 C11 C12 -176.8(6) . . . . ?
O3 C16 C11 C10 3.9(11) . . . . ?
C20 C17 C13 C12 120.4(8) . . . . ?
C20 C17 C13 C14 -59.7(8) . . . . ?
C28 C29 C30 C31 -179.7(7) . . . . ?
C28 C29 C30 C25 1.2(12) . . . . ?
C28 C27 C26 C25 0.1(12) . . . . ?
C67 C65 C61 C60 63.0(10) . . . . ?
C67 C65 C61 C62 -115.7(9) . . . . ?
N5 C56 C57 N6 -67.7(7) . . . . ?
C15 C16 C11 C12 2.5(10) . . . . ?
C15 C16 C11 C10 -176.7(7) . . . . ?
C15 C14 C13 C17 -177.2(6) . . . . ?
C15 C14 C13 C12 2.7(10) . . . . ?
C68 C65 C61 C60 -179.0(8) . . . . ?
C68 C65 C61 C62 2.2(12) . . . . ?
C56 N5 C55 O8 -2.4(9) . . . . ?
C56 N5 C55 C54 179.3(5) . . . . ?
C56 C57 N6 Zn5 79.1(7) . . . . ?
C56 C57 N6 C58 -118.3(7) . . . . ?
C29 C28 C27 C26 -1.9(13) . . . . ?
C29 C30 C31 N3 15.9(11) . . . . ?
C29 C30 C31 O5 -165.9(7) . . . . ?
C29 C30 C25 O4 178.4(7) . . . . ?
C29 C30 C25 C26 -2.9(10) . . . . ?
C57 N6 C58 C59 -179.3(7) . . . . ?
O2 C7 N1 C8 17.0(15) . . . . ?
C69 C63 C62 C61 -174.8(7) . . . . ?
C69 C63 C64 O9 0.6(11) . . . . ?
C69 C63 C64 C59 176.1(6) . . . . ?
C66 C65 C61 C60 -54.5(11) . . . . ?
C66 C65 C61 C62 126.8(9) . . . . ?
N4 C33 C32 N3 -137.2(6) . . . . ?
C36 C35 C40 O6 -177.4(7) . . . . ?
C36 C35 C40 C39 1.8(10) . . . . ?
C36 C35 C34 N4 -178.6(8) . . . . ?
C92 C89 C87 C88 178.9(9) . . . . ?
C92 C89 C87 C86 12.3(17) . . . . ?
C92 C89 C87 C86A -12.6(16) . . . . ?
C12 C11 C10 N2 179.5(8) . . . . ?
C51 C52 C53 C54 -0.7(15) . . . . ?
C51 C50 C49 O7 -178.3(8) . . . . ?
C51 C50 C49 C54 -0.1(13) . . . . ?
C77 C78 C73 C74 4.0(9) . . . . ?
C77 C78 C73 O10 -179.9(6) . . . . ?
C77 C78 C79 O11 148.7(6) . . . . ?
C77 C78 C79 N1AA -33.4(8) . . . . ?
C27 C28 C29 C30 1.2(13) . . . . ?
C27 C26 C25 O4 -178.9(7) . . . . ?
C27 C26 C25 C30 2.3(11) . . . . ?
C82 C83 C88 O12 8.1(15) . . . . ?
C82 C83 C88 C87 -173.5(9) . . . . ?
C82 C83 C84 C85 173.7(17) . . . . ?
C82 C83 C84A C85A 176.1(14) . . . . ?
C21 C15 C16 O3 -2.3(9) . . . . ?
C21 C15 C16 C11 178.3(6) . . . . ?
C21 C15 C14 C13 179.1(6) . . . . ?
C72 C69 C63 C62 -123.8(8) . . . . ?
C72 C69 C63 C64 57.6(9) . . . . ?
C75 C74 C73 O10 -179.1(7) . . . . ?
C75 C74 C73 C78 -2.9(10) . . . . ?
C91 C89 C87 C88 -63.1(10) . . . . ?
C91 C89 C87 C86 130.4(14) . . . . ?
C91 C89 C87 C86A 105.5(13) . . . . ?
C18 C17 C13 C12 0.2(10) . . . . ?
C18 C17 C13 C14 -180.0(7) . . . . ?
C33 N4 C34 C35 177.7(7) . . . . ?
C5 C4 C3 C2 2.3(14) . . . . ?
C5 C6 C1 O1 178.9(6) . . . . ?
C5 C6 C1 C2 2.8(10) . . . . ?
C5 C6 C7 O2 177.6(8) . . . . ?
C5 C6 C7 N1A -32.9(11) . . . . ?
C5 C6 C7 N1 34.4(12) . . . . ?
C19 C17 C13 C12 -120.3(8) . . . . ?
C19 C17 C13 C14 59.5(9) . . . . ?
C76 C77 C78 C73 -2.2(10) . . . . ?
C76 C77 C78 C79 177.9(6) . . . . ?
N2AA C81 C80 N1AA -67.9(8) . . . . ?
N2AA C82 C83 C88 -17.7(17) . . . . ?
N2AA C82 C83 C84 154.2(13) . . . . ?
N2AA C82 C83 C84A -174.6(11) . . . . ?
C16 C15 C21 C22 63.4(8) . . . . ?
C16 C15 C21 C24 -178.1(6) . . . . ?
C16 C15 C21 C23 -57.7(8) . . . . ?
C16 C15 C14 C13 -1.3(10) . . . . ?
C16 C11 C10 N2 -1.2(13) . . . . ?
C78 C77 C76 C75 -1.0(11) . . . . ?
C14 C15 C21 C22 -117.0(7) . . . . ?
C14 C15 C21 C24 1.5(9) . . . . ?
C14 C15 C21 C23 121.9(7) . . . . ?
C14 C15 C16 O3 178.0(6) . . . . ?
C14 C15 C16 C11 -1.4(9) . . . . ?
C39 C38 C37 C36 -0.9(12) . . . . ?
C39 C38 C37 C45 -178.8(8) . . . . ?
C13 C12 C11 C16 -1.1(10) . . . . ?
C13 C12 C11 C10 178.2(7) . . . . ?
C52 C51 C50 C49 -1.8(16) . . . . ?
C35 C36 C37 C38 0.8(12) . . . . ?
C35 C36 C37 C45 178.7(8) . . . . ?
C40 C39 C41 C42 -180.0(7) . . . . ?
C40 C39 C41 C44 -59.4(8) . . . . ?
C40 C39 C41 C43 61.5(8) . . . . ?
C40 C39 C38 C37 1.4(11) . . . . ?
C40 C35 C34 N4 0.4(13) . . . . ?
C89 C87 C88 O12 -1.7(13) . . . . ?
C89 C87 C88 C83 179.9(9) . . . . ?
C89 C87 C86 C85 178.3(16) . . . . ?
C89 C87 C86A C85A -170.1(17) . . . . ?
C46 C45 C37 C36 -4.6(13) . . . . ?
C46 C45 C37 C38 173.2(9) . . . . ?
C41 C39 C40 O6 -1.2(10) . . . . ?
C41 C39 C40 C35 179.4(6) . . . . ?
C41 C39 C38 C37 -179.9(7) . . . . ?
C11 C12 C13 C17 178.5(6) . . . . ?
C11 C12 C13 C14 -1.4(10) . . . . ?
C47 C45 C37 C36 114.8(10) . . . . ?
C47 C45 C37 C38 -67.4(10) . . . . ?
C73 C74 C75 C76 -0.2(12) . . . . ?
C73 C78 C79 O11 -31.2(9) . . . . ?
C73 C78 C79 N1AA 146.7(6) . . . . ?
C53 C54 C55 N5 -29.5(9) . . . . ?
C53 C54 C55 O8 152.3(7) . . . . ?
C53 C54 C49 O7 179.7(7) . . . . ?
C53 C54 C49 C50 1.6(11) . . . . ?
C4 C5 C6 C1 -2.1(11) . . . . ?
C4 C5 C6 C7 179.7(8) . . . . ?
C3 C2 C1 O1 -177.2(7) . . . . ?
C3 C2 C1 C6 -0.9(11) . . . . ?
C34 N4 C33 C32 -114.4(7) . . . . ?
C34 C35 C40 O6 3.6(11) . . . . ?
C34 C35 C40 C39 -177.1(7) . . . . ?
C8A N1A C7 O2 -14.8(13) . . . . ?
C8A N1A C7 C6 -169.0(9) . . . . ?
C80 C81 N2AA Zn5 76.2(8) . . . . ?
C80 C81 N2AA C82 -117.4(8) . . . . ?
C80 N1AA C79 O11 -3.8(9) . . . . ?
C80 N1AA C79 C78 178.2(5) . . . . ?
C70 C69 C63 C62 113.8(8) . . . . ?
C70 C69 C63 C64 -64.7(8) . . . . ?
C38 C39 C40 O6 177.5(6) . . . . ?
C38 C39 C40 C35 -1.8(10) . . . . ?
C38 C39 C41 C42 1.4(10) . . . . ?
C38 C39 C41 C44 121.9(7) . . . . ?
C38 C39 C41 C43 -117.2(7) . . . . ?
C50 C51 C52 C53 2.2(17) . . . . ?
C63 C62 C61 C65 176.6(7) . . . . ?
C63 C62 C61 C60 -2.2(12) . . . . ?
C60 C59 C64 O9 175.6(7) . . . . ?
C60 C59 C64 C63 0.0(11) . . . . ?
C60 C59 C58 N6 175.7(8) . . . . ?
C6 C5 C4 C3 -0.4(13) . . . . ?
C6 C7 N1 C8 166.3(10) . . . . ?
C37 C36 C35 C40 -1.3(12) . . . . ?
C37 C36 C35 C34 177.7(8) . . . . ?
C62 C63 C64 O9 -178.0(7) . . . . ?
C62 C63 C64 C59 -2.5(10) . . . . ?
C31 N3 C32 C33 70.5(9) . . . . ?
C31 C30 C25 O4 -0.7(11) . . . . ?
C31 C30 C25 C26 178.0(6) . . . . ?
C32 N3 C31 O5 -4.2(11) . . . . ?
C32 N3 C31 C30 174.1(7) . . . . ?
N1A C8A C9A N2 123.3(18) . . . . ?
C90 C89 C87 C88 60.0(12) . . . . ?
C90 C89 C87 C86 -106.6(14) . . . . ?
C90 C89 C87 C86A -131.5(12) . . . . ?
C10 N2 C9A C8A 126.1(19) . . . . ?
C10 N2 C9 C8 -132.1(18) . . . . ?
C55 N5 C56 C57 168.4(5) . . . . ?
C55 C54 C53 C52 179.4(8) . . . . ?
C55 C54 C49 O7 -0.9(10) . . . . ?
C55 C54 C49 C50 -179.0(7) . . . . ?
C83 C82 N2AA Zn5 -14.3(13) . . . . ?
C83 C82 N2AA C81 178.7(9) . . . . ?
C1 C2 C3 C4 -1.7(14) . . . . ?
C1 C6 C7 O2 -0.5(14) . . . . ?
C1 C6 C7 N1A 148.9(7) . . . . ?
C1 C6 C7 N1 -143.8(8) . . . . ?
C61 C60 C59 C64 1.5(12) . . . . ?
C61 C60 C59 C58 171.7(8) . . . . ?
C59 C60 C61 C65 -179.3(7) . . . . ?
C59 C60 C61 C62 -0.5(12) . . . . ?
C87 C86 C85 C93 167.4(18) . . . . ?
C87 C86 C85 C84 -10(3) . . . . ?
C87 C86A C85A C93A 177.1(18) . . . . ?
C87 C86A C85A C84A 0(3) . . . . ?
C64 C63 C62 C61 3.8(12) . . . . ?
C64 C59 C58 N6 -14.4(13) . . . . ?
C79 N1AA C80 C81 172.0(5) . . . . ?
C79 C78 C73 C74 -176.0(6) . . . . ?
C79 C78 C73 O10 0.0(9) . . . . ?
C25 C30 C31 N3 -165.0(7) . . . . ?
C25 C30 C31 O5 13.3(11) . . . . ?
C93 C85 C84 C83 -165.9(18) . . . . ?
C9A N2 C10 C11 -172.9(9) . . . . ?
C9A C8A N1A C7 -63.4(19) . . . . ?
C49 C54 C53 C52 -1.2(13) . . . . ?
C49 C54 C55 N5 151.1(6) . . . . ?
C49 C54 C55 O8 -27.1(9) . . . . ?
C7 C6 C1 O1 -2.9(10) . . . . ?
C7 C6 C1 C2 -179.1(7) . . . . ?
C7 N1 C8 C9 72(2) . . . . ?
C48 C45 C37 C36 -121.9(10) . . . . ?
C48 C45 C37 C38 56.0(12) . . . . ?
C58 C59 C64 O9 6.2(11) . . . . ?
C58 C59 C64 C63 -169.4(7) . . . . ?
C88 C83 C84 C85 -14(3) . . . . ?
C88 C83 C84A C85A 20(2) . . . . ?
C88 C87 C86 C85 12(3) . . . . ?
C88 C87 C86A C85A -1(3) . . . . ?
C1AA C93 C85 C86 60(2) . . . . ?
C1AA C93 C85 C84 -123(2) . . . . ?
C86 C87 C88 O12 164.0(14) . . . . ?
C86 C87 C88 C83 -14.4(18) . . . . ?
C86 C85 C84 C83 11(3) . . . . ?
N1 C8 C9 N2 -119(2) . . . . ?
C9 N2 C10 C11 161.6(10) . . . . ?
C95A C93A C85A C86A 5(3) . . . . ?
C95A C93A C85A C84A -178.0(18) . . . . ?
C0AA C93A C85A C86A 111(2) . . . . ?
C0AA C93A C85A C84A -73(2) . . . . ?
C84 C83 C88 O12 -163.9(13) . . . . ?
C84 C83 C88 C87 14.5(17) . . . . ?
C93A C85A C84A C83 174.3(17) . . . . ?
C94A C93A C85A C86A -119(2) . . . . ?
C94A C93A C85A C84A 57(3) . . . . ?
C86A C87 C88 O12 -171.4(11) . . . . ?
C86A C87 C88 C83 10.2(14) . . . . ?
C86A C85A C84A C83 -9(3) . . . . ?
C84A C83 C88 O12 161.7(11) . . . . ?
C84A C83 C88 C87 -19.9(16) . . . . ?
C2AA C93 C85 C86 -58(3) . . . . ?
C2AA C93 C85 C84 119(2) . . . . ?
C96A C93 C85 C86 179.0(19) . . . . ?
C96A C93 C85 C84 -4(3) . . . . ?

loop_
_platon_squeeze_void_nr
_platon_squeeze_void_average_x
_platon_squeeze_void_average_y
_platon_squeeze_void_average_z
_platon_squeeze_void_volume
_platon_squeeze_void_count_electrons
_platon_squeeze_void_content
1 0.095 0.305 0.768 348 62 ' '
2 -0.095 0.697 0.234 343 62 ' '
3 0.218 0.722 0.075 9 0 ' '
4 0.782 0.278 0.925 9 0 ' '
